data_7052978
loop_
_publ_author_name
'Guillet, Gary L.'
'Hyatt, I. F. Dempsey'
'Hillesheim, Patrick C.'
'Abboud, Khalil A.'
'Scott, Michael J.'

_publ_section_title
;
 1,2,4-Triazine-picolinamide functionalized, nonadentate chelates for the
 segregation of lanthanides(iii) and actinides(iii) in biphasic systems
;
_journal_issue 1
_journal_name_full 'New Journal of Chemistry'
_journal_page_first 119
_journal_paper_doi 10.1039/c2nj40586e
_journal_volume 37
_journal_year 2013
_chemical_formula_moiety 'C103 H97 N16 O6 La1, N6 O18 La1, 6(CH4O), 3(C4H10O)'
_chemical_formula_sum 'C121 H151 La2 N21 O33'
_chemical_formula_weight 2705.45
_space_group_IT_number 2
_symmetry_cell_setting triclinic
_symmetry_space_group_name_Hall '-P 1'
_symmetry_space_group_name_H-M 'P -1'
_atom_sites_solution_hydrogens geom
_atom_sites_solution_primary direct
_atom_sites_solution_secondary difmap
_audit_creation_method SHELXL-97
_audit_update_record
;
2012-09-24 # Formatted by publCIF
;
_cell_angle_alpha 74.209(1)
_cell_angle_beta 89.492(1)
_cell_angle_gamma 87.577(1)
_cell_formula_units_Z 2
_cell_length_a 18.2537(10)
_cell_length_b 18.390(1)
_cell_length_c 20.7899(12)
_cell_measurement_reflns_used 9229
_cell_measurement_temperature 100(2)
_cell_measurement_theta_max 28.0
_cell_measurement_theta_min 2.0
_cell_volume 6709.5(6)
_computing_cell_refinement 'Bruker APEX2'
_computing_data_collection 'Bruker APEX2 (Bruker, 2008)'
_computing_data_reduction 'Bruker SAINT (Bruker, 2008)'
_computing_molecular_graphics 'Bruker SHELXTL'
_computing_publication_material 'Bruker SHELXTL'
_computing_structure_refinement 'Bruker SHELXTL'
_computing_structure_solution 'Bruker SHELXTL (Bruker, 2008)'
_diffrn_ambient_temperature 100(2)
_diffrn_measured_fraction_theta_full 0.972
_diffrn_measured_fraction_theta_max 0.972
_diffrn_measurement_device_type 'Bruker APEX-II CCD'
_diffrn_measurement_method 'phi and omega scans'
_diffrn_radiation_monochromator graphite
_diffrn_radiation_source 'fine-focus sealed tube'
_diffrn_radiation_type MoK\a
_diffrn_radiation_wavelength 0.71073
_diffrn_reflns_av_R_equivalents 0.0203
_diffrn_reflns_av_sigmaI/netI 0.0311
_diffrn_reflns_limit_h_max 17
_diffrn_reflns_limit_h_min -21
_diffrn_reflns_limit_k_max 21
_diffrn_reflns_limit_k_min -21
_diffrn_reflns_limit_l_max 24
_diffrn_reflns_limit_l_min -24
_diffrn_reflns_number 40185
_diffrn_reflns_theta_full 25.00
_diffrn_reflns_theta_max 25.00
_diffrn_reflns_theta_min 1.12
_exptl_absorpt_coefficient_mu 0.709
_exptl_absorpt_correction_T_max 0.7459
_exptl_absorpt_correction_T_min 0.6939
_exptl_absorpt_correction_type empirical
_exptl_absorpt_process_details 'Bruker SADABS'
_exptl_crystal_colour clear
_exptl_crystal_density_diffrn 1.139
_exptl_crystal_density_method 'not measured'
_exptl_crystal_description blocks
_exptl_crystal_F_000 2804
_exptl_crystal_size_max 0.19
_exptl_crystal_size_mid 0.12
_exptl_crystal_size_min 0.06
_platon_squeeze_details
;
;
_refine_diff_density_max 1.800
_refine_diff_density_min -1.233
_refine_diff_density_rms 0.081
_refine_ls_extinction_method none
_refine_ls_goodness_of_fit_ref 1.101
_refine_ls_hydrogen_treatment constr
_refine_ls_matrix_type full
_refine_ls_number_parameters 1144
_refine_ls_number_reflns 22967
_refine_ls_number_restraints 13
_refine_ls_restrained_S_all 1.101
_refine_ls_R_factor_all 0.0441
_refine_ls_R_factor_gt 0.0395
_refine_ls_shift/su_max 0.001
_refine_ls_shift/su_mean 0.000
_refine_ls_structure_factor_coef Fsqd
_refine_ls_weighting_details 'calc w=1/[\s^2^(Fo^2^)+(0.0576P)^2^+8.4495P] where P=(Fo^2^+2Fc^2^)/3'
_refine_ls_weighting_scheme calc
_refine_ls_wR_factor_gt 0.1082
_refine_ls_wR_factor_ref 0.1116
_reflns_number_gt 20200
_reflns_number_total 22967
_reflns_threshold_expression I>2\s(I)
_cod_data_source_file c2nj40586e.txt
_cod_data_source_block la9
_cod_original_sg_symbol_H-M P-1
_cod_database_code 7052978

loop_
_symmetry_equiv_pos_as_xyz
'x, y, z'
'-x, -y, -z'

loop_
_atom_site_label
_atom_site_type_symbol
_atom_site_fract_x
_atom_site_fract_y
_atom_site_fract_z
_atom_site_U_iso_or_equiv
_atom_site_adp_type
_atom_site_occupancy
_atom_site_symmetry_multiplicity
_atom_site_calc_flag
_atom_site_refinement_flags
_atom_site_disorder_assembly
_atom_site_disorder_group
La1 La 0.251618(8) 0.228305(8) 0.418925(8) 0.01455(6) Uani 1 1 d . . .
O1 O 0.20604(11) 0.31515(11) 0.31127(10) 0.0210(4) Uani 1 1 d . . .
O2 O 0.26690(11) 0.13182(11) 0.3583(1) 0.0197(4) Uani 1 1 d . . .
O3 O 0.36907(11) 0.26631(12) 0.36890(11) 0.0233(4) Uani 1 1 d . . .
O4 O 0.19752(12) 0.27657(12) 0.15063(10) 0.0227(4) Uani 1 1 d . . .
O5 O 0.37214(11) 0.12996(11) 0.22571(10) 0.0224(4) Uani 1 1 d . . .
O6 O 0.39284(12) 0.36337(12) 0.17672(11) 0.0259(5) Uani 1 1 d . D .
N1 N 0.11006(13) 0.22411(13) 0.38545(11) 0.0166(5) Uani 1 1 d . . .
N2 N 0.33328(12) 0.10179(13) 0.47567(11) 0.0158(5) Uani 1 1 d . . .
N3 N 0.29830(14) 0.36350(13) 0.42312(12) 0.0194(5) Uani 1 1 d . . .
N4 N 0.16429(13) 0.12873(13) 0.49915(12) 0.0182(5) Uani 1 1 d . . .
N5 N 0.31214(13) 0.20793(13) 0.54233(12) 0.0196(5) Uani 1 1 d . . .
N6 N 0.17003(13) 0.31542(14) 0.47977(12) 0.0201(5) Uani 1 1 d . . .
N7 N 0.18947(13) 0.09360(13) 0.56068(12) 0.0188(5) Uani 1 1 d . . .
N8 N 0.29046(14) 0.25617(14) 0.57741(13) 0.0228(5) Uani 1 1 d . . .
N9 N 0.11465(14) 0.28211(14) 0.51804(13) 0.0232(5) Uani 1 1 d . F .
N10 N 0.04646(13) 0.08223(13) 0.52810(12) 0.0183(5) Uani 1 1 d . . .
N11 N 0.37362(13) 0.12772(14) 0.63726(12) 0.0203(5) Uani 1 1 d . . .
N12 N 0.15616(14) 0.42228(14) 0.52213(12) 0.0221(5) Uani 1 1 d . . .
N13 N 0.12457(13) 0.35942(13) 0.22674(12) 0.0191(5) Uani 1 1 d . . .
H13C H 0.0778 0.3664 0.2159 0.023 Uiso 1 1 calc R . .
N14 N 0.30956(13) 0.02406(13) 0.33695(12) 0.0200(5) Uani 1 1 d . . .
H14C H 0.3321 -0.0205 0.3528 0.024 Uiso 1 1 calc R . .
N15 N 0.44199(14) 0.35600(15) 0.30898(12) 0.0239(6) Uani 1 1 d . . .
H15A H 0.4567 0.4025 0.3016 0.029 Uiso 1 1 calc R . .
C1 C 0.34373(16) 0.25566(16) 0.11561(15) 0.0200(6) Uani 1 1 d . . .
H1A H 0.3287 0.2570 0.1617 0.024 Uiso 1 1 calc R . .
C2 C 0.28227(16) 0.21925(16) 0.08851(14) 0.0196(6) Uani 1 1 d . . .
C3 C 0.29460(17) 0.17169(17) 0.04734(15) 0.0227(6) Uani 1 1 d . E .
H3A H 0.3434 0.1630 0.0340 0.027 Uiso 1 1 calc R . .
C4 C 0.23765(19) 0.13626(17) 0.02489(15) 0.0256(7) Uani 1 1 d . . .
C5 C 0.16710(19) 0.15094(18) 0.04437(16) 0.0287(7) Uani 1 1 d . E .
H5A H 0.1278 0.1272 0.0297 0.034 Uiso 1 1 calc R . .
C6 C 0.15126(17) 0.19928(18) 0.08477(15) 0.0256(7) Uani 1 1 d . . .
C7 C 0.21000(17) 0.23259(16) 0.10645(14) 0.0205(6) Uani 1 1 d . E .
C12 C 0.07374(19) 0.2128(2) 0.10504(19) 0.0365(8) Uani 1 1 d . E .
H12A H 0.0731 0.2475 0.1334 0.055 Uiso 1 1 calc R . .
H12B H 0.0537 0.1646 0.1299 0.055 Uiso 1 1 calc R . .
H12C H 0.0439 0.2350 0.0650 0.055 Uiso 1 1 calc R . .
C13 C 0.17829(17) 0.35517(16) 0.12063(14) 0.0215(6) Uani 1 1 d . . .
H13A H 0.1290 0.3609 0.0999 0.026 Uiso 1 1 calc R . .
H13B H 0.2143 0.3777 0.0858 0.026 Uiso 1 1 calc R . .
C14 C 0.17893(17) 0.39310(17) 0.17600(14) 0.0227(6) Uani 1 1 d . . .
H14A H 0.2283 0.3868 0.1965 0.027 Uiso 1 1 calc R . .
H14B H 0.1672 0.4479 0.1579 0.027 Uiso 1 1 calc R . .
C15 C 0.14250(16) 0.31928(15) 0.28754(14) 0.0179(6) Uani 1 1 d . . .
C16 C 0.08351(16) 0.27538(16) 0.33036(14) 0.0175(6) Uani 1 1 d . . .
C17 C 0.00946(17) 0.28637(17) 0.31574(15) 0.0224(6) Uani 1 1 d . . .
H17A H -0.0077 0.3245 0.2776 0.027 Uiso 1 1 calc R . .
C18 C -0.03943(17) 0.24018(18) 0.35823(15) 0.0242(7) Uani 1 1 d . . .
H18A H -0.0906 0.2466 0.3495 0.029 Uiso 1 1 calc R . .
C19 C -0.01288(16) 0.18495(17) 0.41330(15) 0.0219(6) Uani 1 1 d . . .
H19A H -0.0451 0.1516 0.4421 0.026 Uiso 1 1 calc R . .
C20 C 0.06255(16) 0.17949(16) 0.42547(14) 0.0173(6) Uani 1 1 d . . .
C21 C 0.09299(15) 0.12631(15) 0.48722(14) 0.0165(6) Uani 1 1 d . . .
C22 C 0.07080(16) 0.04380(15) 0.58805(14) 0.0178(6) Uani 1 1 d . . .
C23 C 0.14342(16) 0.05594(15) 0.60640(14) 0.0178(6) Uani 1 1 d . . .
C24 C 0.01942(16) -0.00814(16) 0.63121(14) 0.0190(6) Uani 1 1 d . . .
C25 C -0.05586(16) 0.00259(17) 0.61498(15) 0.0204(6) Uani 1 1 d . . .
H25A H -0.0720 0.0423 0.5775 0.025 Uiso 1 1 calc R . .
C26 C -0.10623(17) -0.04452(17) 0.65353(15) 0.0231(6) Uani 1 1 d . . .
H26A H -0.1568 -0.0370 0.6423 0.028 Uiso 1 1 calc R . .
C27 C -0.08341(17) -0.10275(17) 0.70846(16) 0.0241(6) Uani 1 1 d . . .
H27A H -0.1183 -0.1343 0.7353 0.029 Uiso 1 1 calc R . .
C28 C -0.00918(18) -0.11459(17) 0.72394(16) 0.0251(7) Uani 1 1 d . . .
H28A H 0.0067 -0.1548 0.7611 0.030 Uiso 1 1 calc R . .
C29 C 0.04171(17) -0.06812(17) 0.68557(15) 0.0223(6) Uani 1 1 d . . .
H29A H 0.0924 -0.0771 0.6963 0.027 Uiso 1 1 calc R . .
C30 C 0.17319(16) 0.03130(16) 0.67537(15) 0.0206(6) Uani 1 1 d . . .
C31 C 0.23124(17) -0.02204(17) 0.69159(16) 0.0236(6) Uani 1 1 d . . .
H31A H 0.2536 -0.0415 0.6580 0.028 Uiso 1 1 calc R . .
C32 C 0.25632(18) -0.04677(18) 0.75716(17) 0.0284(7) Uani 1 1 d . . .
H32A H 0.2946 -0.0847 0.7688 0.034 Uiso 1 1 calc R . .
C33 C 0.2257(2) -0.0163(2) 0.80528(17) 0.0348(8) Uani 1 1 d . . .
H33A H 0.2436 -0.0327 0.8499 0.042 Uiso 1 1 calc R . .
C34 C 0.1687(2) 0.0383(2) 0.78918(17) 0.0349(8) Uani 1 1 d . . .
H34A H 0.1482 0.0595 0.8225 0.042 Uiso 1 1 calc R . .
C35 C 0.14182(18) 0.06167(18) 0.72410(16) 0.0263(7) Uani 1 1 d . . .
H35A H 0.1023 0.0982 0.7130 0.032 Uiso 1 1 calc R . .
C36 C 0.41688(16) 0.21054(16) 0.12305(15) 0.0204(6) Uani 1 1 d . . .
C37 C 0.47425(17) 0.22947(16) 0.07777(15) 0.0214(6) Uani 1 1 d . . .
H37A H 0.4661 0.2684 0.0375 0.026 Uiso 1 1 calc R . .
C38 C 0.54343(17) 0.19294(16) 0.08969(15) 0.0217(6) Uani 1 1 d . A .
C39 C 0.55471(17) 0.13845(17) 0.14998(16) 0.0240(6) Uani 1 1 d . . .
H39A H 0.6020 0.1143 0.1596 0.029 Uiso 1 1 calc R . .
C40 C 0.49903(18) 0.11778(17) 0.19709(16) 0.0250(7) Uani 1 1 d . . .
C41 C 0.42947(16) 0.15144(16) 0.18108(15) 0.0204(6) Uani 1 1 d . . .
C42 C 0.60600(17) 0.21960(18) 0.03964(16) 0.0257(7) Uani 1 1 d . . .
C43 C 0.6787(7) 0.1697(7) 0.0626(7) 0.001(4) Uiso 0.31(3) 1 d P A 1
H43A H 0.6721 0.1183 0.0588 0.002 Uiso 0.31(3) 1 calc PR A 1
H43B H 0.6897 0.1676 0.1091 0.002 Uiso 0.31(3) 1 calc PR A 1
H43C H 0.7194 0.1921 0.0339 0.002 Uiso 0.31(3) 1 calc PR A 1
C44 C 0.5834(5) 0.2040(9) -0.0273(5) 0.012(3) Uiso 0.31(3) 1 d P A 1
H44A H 0.5749 0.1500 -0.0196 0.018 Uiso 0.31(3) 1 calc PR A 1
H44B H 0.6226 0.2187 -0.0602 0.018 Uiso 0.31(3) 1 calc PR A 1
H44C H 0.5383 0.2336 -0.0443 0.018 Uiso 0.31(3) 1 calc PR A 1
C45 C 0.6176(8) 0.2983(8) 0.0278(10) 0.032(4) Uiso 0.31(3) 1 d P A 1
H45A H 0.6106 0.3236 -0.0198 0.048 Uiso 0.31(3) 1 calc PR A 1
H45B H 0.6676 0.3052 0.0411 0.048 Uiso 0.31(3) 1 calc PR A 1
H45C H 0.5824 0.3201 0.0540 0.048 Uiso 0.31(3) 1 calc PR A 1
C43' C 0.6747(7) 0.1724(7) 0.0546(7) 0.058(4) Uiso 0.69(3) 1 d P A 2
H43D H 0.6661 0.1216 0.0505 0.087 Uiso 0.69(3) 1 calc PR A 2
H43E H 0.6907 0.1690 0.1002 0.087 Uiso 0.69(3) 1 calc PR A 2
H43F H 0.7128 0.1954 0.0229 0.087 Uiso 0.69(3) 1 calc PR A 2
C44' C 0.5843(4) 0.2297(8) -0.0320(4) 0.047(2) Uiso 0.69(3) 1 d P A 2
H44D H 0.5727 0.1807 -0.0385 0.071 Uiso 0.69(3) 1 calc PR A 2
H44E H 0.6249 0.2508 -0.0614 0.071 Uiso 0.69(3) 1 calc PR A 2
H44F H 0.5411 0.2644 -0.0428 0.071 Uiso 0.69(3) 1 calc PR A 2
C45' C 0.6245(3) 0.3012(3) 0.0453(4) 0.0298(18) Uiso 0.69(3) 1 d P A 2
H45D H 0.6370 0.2982 0.0917 0.045 Uiso 0.69(3) 1 calc PR A 2
H45E H 0.5817 0.3358 0.0313 0.045 Uiso 0.69(3) 1 calc PR A 2
H45F H 0.6662 0.3198 0.0163 0.045 Uiso 0.69(3) 1 calc PR A 2
C46 C 0.5141(2) 0.0658(2) 0.26591(17) 0.0365(8) Uani 1 1 d . . .
H46A H 0.4684 0.0583 0.2915 0.055 Uiso 1 1 calc R . .
H46B H 0.5496 0.0884 0.2890 0.055 Uiso 1 1 calc R . .
H46C H 0.5342 0.0169 0.2619 0.055 Uiso 1 1 calc R . .
C47 C 0.33909(17) 0.06320(17) 0.21796(15) 0.0230(6) Uani 1 1 d . . .
H47A H 0.3761 0.0209 0.2250 0.028 Uiso 1 1 calc R . .
H47B H 0.3184 0.0728 0.1724 0.028 Uiso 1 1 calc R . .
C48 C 0.27918(17) 0.04381(18) 0.26935(15) 0.0229(6) Uani 1 1 d . . .
H48A H 0.2440 0.0876 0.2634 0.027 Uiso 1 1 calc R . .
H48B H 0.2523 0.0007 0.2628 0.027 Uiso 1 1 calc R . .
C49 C 0.30433(15) 0.07085(16) 0.37501(14) 0.0180(6) Uani 1 1 d . . .
C50 C 0.34377(15) 0.04983(16) 0.44085(14) 0.0174(6) Uani 1 1 d . . .
C51 C 0.38634(17) -0.01648(17) 0.46551(15) 0.0234(6) Uani 1 1 d . . .
H51A H 0.3935 -0.0516 0.4397 0.028 Uiso 1 1 calc R . .
C52 C 0.41806(18) -0.03055(17) 0.52813(16) 0.0263(7) Uani 1 1 d . . .
H52A H 0.4471 -0.0755 0.5460 0.032 Uiso 1 1 calc R . .
C53 C 0.40692(17) 0.02177(17) 0.56422(15) 0.0240(6) Uani 1 1 d . . .
H53A H 0.4281 0.0132 0.6074 0.029 Uiso 1 1 calc R . .
C54 C 0.36437(15) 0.08713(16) 0.53664(14) 0.0181(6) Uani 1 1 d . . .
C55 C 0.34886(16) 0.14413(16) 0.57399(15) 0.0196(6) Uani 1 1 d . . .
C56 C 0.35543(17) 0.17714(17) 0.67146(15) 0.0232(6) Uani 1 1 d . B .
C57 C 0.30833(18) 0.24109(17) 0.64172(15) 0.0236(6) Uani 1 1 d . B .
C58 C 0.38990(18) 0.16323(18) 0.73868(15) 0.0262(7) Uani 1 1 d . . .
C59 C 0.40133(18) 0.08887(18) 0.77716(16) 0.0269(7) Uani 1 1 d . B .
H59A H 0.3835 0.0485 0.7621 0.032 Uiso 1 1 calc R . .
C60 C 0.4388(2) 0.0735(2) 0.83743(17) 0.0367(8) Uani 1 1 d . . .
H60A H 0.4468 0.0228 0.8636 0.044 Uiso 1 1 calc R B .
C61 C 0.4644(2) 0.1324(2) 0.85945(19) 0.0453(10) Uani 1 1 d . B .
H61A H 0.4956 0.1217 0.8975 0.054 Uiso 0.51(4) 1 calc PR B 1
H61B H 0.4842 0.1228 0.9032 0.054 Uiso 0.49(4) 1 d PR B 2
C64 C 0.2738(2) 0.29367(18) 0.67715(16) 0.0300(7) Uani 1 1 d . . .
C65 C 0.2355(2) 0.2665(2) 0.73578(18) 0.0434(10) Uani 1 1 d . C .
H65A H 0.2271 0.2144 0.7547 0.052 Uiso 0.46(3) 1 calc PR C 1
H65B H 0.2418 0.2142 0.7580 0.052 Uiso 0.54(3) 1 d PR C 2
C70 C 0.35297(16) 0.33784(16) 0.07546(15) 0.0215(6) Uani 1 1 d . D .
C71 C 0.33531(16) 0.36360(17) 0.00832(15) 0.0232(6) Uani 1 1 d . D .
H71A H 0.3183 0.3287 -0.0139 0.028 Uiso 1 1 calc R . .
C72 C 0.3416(2) 0.43864(19) -0.02771(17) 0.0328(8) Uani 1 1 d . . .
C75 C 0.37902(18) 0.38874(17) 0.10837(16) 0.0267(7) Uani 1 1 d . . .
C73 C 0.3610(4) 0.4896(3) 0.0108(3) 0.0222(15) Uiso 0.626(17) 1 d P D 1
H73A H 0.3612 0.5422 -0.0111 0.027 Uiso 0.626(17) 1 calc PR D 1
C74 C 0.3795(4) 0.4653(3) 0.0791(3) 0.0215(15) Uiso 0.626(17) 1 d P D 1
C80 C 0.4010(4) 0.5221(3) 0.1149(3) 0.0296(17) Uiso 0.626(17) 1 d P D 1
H80A H 0.4136 0.4960 0.1614 0.044 Uiso 0.626(17) 1 calc PR D 1
H80B H 0.3600 0.5585 0.1139 0.044 Uiso 0.626(17) 1 calc PR D 1
H80C H 0.4436 0.5489 0.0927 0.044 Uiso 0.626(17) 1 calc PR D 1
C73' C 0.3820(8) 0.4844(6) -0.0028(6) 0.030(3) Uiso 0.374(17) 1 d P D 2
H73B H 0.3987 0.5304 -0.0311 0.036 Uiso 0.374(17) 1 calc PR D 2
C74' C 0.3990(8) 0.4631(6) 0.0655(6) 0.030(3) Uiso 0.374(17) 1 d P D 2
C80' C 0.4311(8) 0.5181(6) 0.1011(6) 0.035(3) Uiso 0.374(17) 1 d P D 2
H80D H 0.4402 0.5662 0.0683 0.053 Uiso 0.374(17) 1 calc PR D 2
H80E H 0.4773 0.4961 0.1231 0.053 Uiso 0.374(17) 1 calc PR D 2
H80F H 0.3963 0.5267 0.1347 0.053 Uiso 0.374(17) 1 calc PR D 2
C76 C 0.3157(9) 0.4652(6) -0.0986(5) 0.016(3) Uiso 0.48(3) 1 d P D 1
C77 C 0.2332(8) 0.4610(9) -0.1015(7) 0.033(3) Uiso 0.48(3) 1 d P D 1
H77A H 0.2193 0.4090 -0.0809 0.050 Uiso 0.48(3) 1 calc PR D 1
H77B H 0.2171 0.4767 -0.1483 0.050 Uiso 0.48(3) 1 calc PR D 1
H77C H 0.2100 0.4947 -0.0773 0.050 Uiso 0.48(3) 1 calc PR D 1
C78 C 0.3532(7) 0.4138(10) -0.1416(7) 0.029(3) Uiso 0.48(3) 1 d P D 1
H78A H 0.3444 0.3605 -0.1201 0.043 Uiso 0.48(3) 1 calc PR D 1
H78B H 0.4061 0.4213 -0.1444 0.043 Uiso 0.48(3) 1 calc PR D 1
H78C H 0.3321 0.4282 -0.1867 0.043 Uiso 0.48(3) 1 calc PR D 1
C79 C 0.3302(11) 0.5492(6) -0.1326(7) 0.024(3) Uiso 0.48(3) 1 d P D 1
H79A H 0.3051 0.5812 -0.1077 0.036 Uiso 0.48(3) 1 calc PR D 1
H79B H 0.3116 0.5629 -0.1786 0.036 Uiso 0.48(3) 1 calc PR D 1
H79C H 0.3830 0.5568 -0.1330 0.036 Uiso 0.48(3) 1 calc PR D 1
C76' C 0.3279(8) 0.4569(7) -0.1117(8) 0.019(4) Uiso 0.26(2) 1 d PD D 2
C77' C 0.2442(8) 0.4499(8) -0.1127(9) 0.021(4) Uiso 0.26(2) 1 d PD D 2
H77D H 0.2269 0.4630 -0.1591 0.031 Uiso 0.26(2) 1 calc PR D 2
H77E H 0.2205 0.4845 -0.0896 0.031 Uiso 0.26(2) 1 calc PR D 2
H77F H 0.2318 0.3978 -0.0901 0.031 Uiso 0.26(2) 1 calc PR D 2
C78' C 0.3674(10) 0.4008(10) -0.1448(11) 0.050(7) Uiso 0.26(2) 1 d PD D 2
H78D H 0.3568 0.4158 -0.1928 0.074 Uiso 0.26(2) 1 calc PR D 2
H78E H 0.3502 0.3498 -0.1248 0.074 Uiso 0.26(2) 1 calc PR D 2
H78F H 0.4204 0.4010 -0.1377 0.074 Uiso 0.26(2) 1 calc PR D 2
C79' C 0.3495(11) 0.5386(7) -0.1454(9) 0.028(4) Uiso 0.26(2) 1 d PD D 2
H79D H 0.3393 0.5508 -0.1934 0.042 Uiso 0.26(2) 1 calc PR D 2
H79E H 0.4019 0.5433 -0.1382 0.042 Uiso 0.26(2) 1 calc PR D 2
H79F H 0.3209 0.5736 -0.1259 0.042 Uiso 0.26(2) 1 calc PR D 2
C76" C 0.3046(9) 0.4703(8) -0.0978(8) 0.048(12) Uiso 0.26(3) 1 d PD D 3
C77" C 0.2250(7) 0.4453(10) -0.0970(9) 0.021(5) Uiso 0.26(3) 1 d PD D 3
H77G H 0.2243 0.3901 -0.0811 0.031 Uiso 0.26(3) 1 calc PR D 3
H77H H 0.2045 0.4623 -0.1422 0.031 Uiso 0.26(3) 1 calc PR D 3
H77I H 0.1956 0.4677 -0.0670 0.031 Uiso 0.26(3) 1 calc PR D 3
C78" C 0.3539(8) 0.4314(13) -0.1403(10) 0.029(5) Uiso 0.26(3) 1 d PD D 3
H78G H 0.3490 0.3766 -0.1248 0.044 Uiso 0.26(3) 1 calc PR D 3
H78H H 0.4051 0.4434 -0.1358 0.044 Uiso 0.26(3) 1 calc PR D 3
H78I H 0.3389 0.4496 -0.1873 0.044 Uiso 0.26(3) 1 calc PR D 3
C79" C 0.3079(18) 0.5570(8) -0.1229(11) 0.048(6) Uiso 0.26(3) 1 d PD D 3
H79G H 0.3592 0.5713 -0.1265 0.072 Uiso 0.26(3) 1 calc PR D 3
H79H H 0.2823 0.5801 -0.0913 0.072 Uiso 0.26(3) 1 calc PR D 3
H79I H 0.2842 0.5748 -0.1669 0.072 Uiso 0.26(3) 1 calc PR D 3
C81 C 0.46930(17) 0.34920(18) 0.19494(15) 0.0246(7) Uani 1 1 d . . .
H81A H 0.4945 0.3975 0.1863 0.030 Uiso 1 1 calc R D .
H81B H 0.4936 0.3179 0.1684 0.030 Uiso 1 1 calc R . .
C82 C 0.47273(17) 0.30809(19) 0.26849(15) 0.0271(7) Uani 1 1 d . D .
H82A H 0.4449 0.2614 0.2769 0.033 Uiso 1 1 calc R . .
H82B H 0.5244 0.2934 0.2817 0.033 Uiso 1 1 calc R . .
C83 C 0.39325(16) 0.33150(17) 0.35582(14) 0.0214(6) Uani 1 1 d . . .
C84 C 0.36293(17) 0.38480(17) 0.39422(15) 0.0227(6) Uani 1 1 d . . .
C85 C 0.39707(19) 0.4481(2) 0.40151(17) 0.0316(7) Uani 1 1 d . . .
H85A H 0.4437 0.4608 0.3821 0.038 Uiso 1 1 calc R . .
C86 C 0.3621(2) 0.4927(2) 0.43760(18) 0.0368(8) Uani 1 1 d . . .
H86A H 0.3846 0.5361 0.4434 0.044 Uiso 1 1 calc R . .
C87 C 0.29352(19) 0.47304(18) 0.46527(17) 0.0293(7) Uani 1 1 d . . .
H87A H 0.2676 0.5036 0.4888 0.035 Uiso 1 1 calc R . .
C88 C 0.26391(17) 0.40732(17) 0.45749(15) 0.0225(6) Uani 1 1 d . . .
C89 C 0.19317(17) 0.38004(16) 0.48876(15) 0.0211(6) Uani 1 1 d . . .
C90 C 0.09581(17) 0.39448(17) 0.55374(15) 0.0225(6) Uani 1 1 d . F .
C91 C 0.08048(18) 0.31765(17) 0.55840(16) 0.0250(7) Uani 1 1 d . . .
C92 C 0.04652(18) 0.44623(16) 0.57913(15) 0.0232(6) Uani 1 1 d . . .
C93 C 0.0750(2) 0.51077(18) 0.59066(17) 0.0298(7) Uani 1 1 d . F .
H93A H 0.1256 0.5202 0.5836 0.036 Uiso 1 1 calc R . .
C94 C 0.0287(2) 0.5614(2) 0.61260(18) 0.0358(8) Uani 1 1 d . . .
H94A H 0.0480 0.6052 0.6210 0.043 Uiso 1 1 calc R F .
C95 C -0.0454(2) 0.54792(19) 0.62221(17) 0.0342(8) Uani 1 1 d . F .
H95A H -0.0765 0.5822 0.6377 0.041 Uiso 1 1 calc R . .
C96 C -0.07412(19) 0.48483(18) 0.60941(16) 0.0291(7) Uani 1 1 d . . .
H96A H -0.1250 0.4761 0.6156 0.035 Uiso 1 1 calc R F .
C97 C -0.02827(18) 0.43427(17) 0.58741(15) 0.0252(7) Uani 1 1 d . F .
H97A H -0.0480 0.3913 0.5780 0.030 Uiso 1 1 calc R . .
C8 C 0.2455(8) 0.0885(5) -0.0230(4) 0.021(3) Uiso 0.50(4) 1 d P E 1
C9 C 0.3145(9) 0.0360(5) -0.0014(5) 0.032(3) Uiso 0.50(4) 1 d P E 1
H9A H 0.3567 0.0666 0.0006 0.047 Uiso 0.50(4) 1 calc PR E 1
H9B H 0.3242 0.0068 -0.0338 0.047 Uiso 0.50(4) 1 calc PR E 1
H9C H 0.3064 0.0012 0.0428 0.047 Uiso 0.50(4) 1 calc PR E 1
C10 C 0.2537(7) 0.1394(6) -0.0946(4) 0.024(3) Uiso 0.50(4) 1 d P E 1
H10A H 0.2098 0.1726 -0.1069 0.036 Uiso 0.50(4) 1 calc PR E 1
H10B H 0.2599 0.1079 -0.1256 0.036 Uiso 0.50(4) 1 calc PR E 1
H10C H 0.2967 0.1701 -0.0969 0.036 Uiso 0.50(4) 1 calc PR E 1
C11 C 0.1807(8) 0.0381(7) -0.0247(5) 0.034(3) Uiso 0.50(4) 1 d P E 1
H11A H 0.1359 0.0699 -0.0376 0.051 Uiso 0.50(4) 1 calc PR E 1
H11B H 0.1742 0.0032 0.0198 0.051 Uiso 0.50(4) 1 calc PR E 1
H11C H 0.1907 0.0091 -0.0572 0.051 Uiso 0.50(4) 1 calc PR E 1
C8' C 0.2626(8) 0.0820(6) -0.0203(5) 0.027(3) Uiso 0.50(4) 1 d P E 2
C9' C 0.3354(9) 0.0404(6) -0.0026(5) 0.033(3) Uiso 0.50(4) 1 d P E 2
H9'A H 0.3456 0.0085 -0.0327 0.050 Uiso 0.50(4) 1 calc PR E 2
H9'B H 0.3341 0.0087 0.0437 0.050 Uiso 0.50(4) 1 calc PR E 2
H9'C H 0.3740 0.0769 -0.0071 0.050 Uiso 0.50(4) 1 calc PR E 2
C10' C 0.2708(10) 0.1323(7) -0.0918(6) 0.042(4) Uiso 0.50(4) 1 d P E 2
H10D H 0.2859 0.1009 -0.1213 0.063 Uiso 0.50(4) 1 calc PR E 2
H10E H 0.3081 0.1694 -0.0926 0.063 Uiso 0.50(4) 1 calc PR E 2
H10F H 0.2238 0.1587 -0.1072 0.063 Uiso 0.50(4) 1 calc PR E 2
C11' C 0.2004(9) 0.0249(7) -0.0165(5) 0.032(3) Uiso 0.50(4) 1 d P E 2
H11D H 0.2140 -0.0096 -0.0436 0.049 Uiso 0.50(4) 1 calc PR E 2
H11E H 0.1545 0.0528 -0.0335 0.049 Uiso 0.50(4) 1 calc PR E 2
H11F H 0.1938 -0.0043 0.0301 0.049 Uiso 0.50(4) 1 calc PR E 2
C66 C 0.2106(8) 0.3228(6) 0.7643(5) 0.035(3) Uiso 0.46(3) 1 d P C 1
H66A H 0.1910 0.3087 0.8082 0.042 Uiso 0.46(3) 1 calc PR C 1
C67 C 0.2133(7) 0.4019(6) 0.7296(6) 0.026(3) Uiso 0.46(3) 1 d P C 1
H67A H 0.1882 0.4382 0.7477 0.032 Uiso 0.46(3) 1 calc PR C 1
C68 C 0.2508(7) 0.4256(5) 0.6717(5) 0.021(3) Uiso 0.46(3) 1 d P C 1
H68A H 0.2537 0.4782 0.6507 0.025 Uiso 0.46(3) 1 calc PR C 1
C69 C 0.2853(7) 0.3734(5) 0.6426(5) 0.020(3) Uiso 0.46(3) 1 d P C 1
H69A H 0.3142 0.3882 0.6033 0.024 Uiso 0.46(3) 1 calc PR C 1
C66' C 0.1878(8) 0.3119(6) 0.7657(4) 0.040(3) Uiso 0.54(3) 1 d P C 2
H66B H 0.1546 0.2901 0.8004 0.048 Uiso 0.54(3) 1 calc PR C 2
C67' C 0.1929(7) 0.3882(5) 0.7414(5) 0.034(2) Uiso 0.54(3) 1 d P C 2
H67B H 0.1688 0.4209 0.7640 0.041 Uiso 0.54(3) 1 calc PR C 2
C68' C 0.2324(6) 0.4183(5) 0.6847(5) 0.028(2) Uiso 0.54(3) 1 d P C 2
H68B H 0.2344 0.4715 0.6669 0.034 Uiso 0.54(3) 1 calc PR C 2
C69' C 0.2696(6) 0.3694(5) 0.6537(5) 0.027(3) Uiso 0.54(3) 1 d P C 2
H69B H 0.2939 0.3913 0.6128 0.032 Uiso 0.54(3) 1 calc PR C 2
C62 C 0.4445(8) 0.2084(5) 0.8256(6) 0.028(3) Uiso 0.51(4) 1 d P B 1
H62A H 0.4566 0.2484 0.8439 0.034 Uiso 0.51(4) 1 calc PR B 1
C63 C 0.4069(9) 0.2235(5) 0.7653(5) 0.025(3) Uiso 0.51(4) 1 d P B 1
H63A H 0.3927 0.2740 0.7420 0.030 Uiso 0.51(4) 1 calc PR B 1
C62' C 0.4627(10) 0.2051(6) 0.8160(7) 0.037(3) Uiso 0.49(4) 1 d P B 2
H62B H 0.4884 0.2438 0.8273 0.044 Uiso 0.49(4) 1 calc PR B 2
C63' C 0.4245(9) 0.2211(5) 0.7573(6) 0.027(3) Uiso 0.49(4) 1 d P B 2
H63B H 0.4213 0.2714 0.7291 0.033 Uiso 0.49(4) 1 calc PR B 2
C98 C 0.0202(5) 0.2722(4) 0.5984(4) 0.021(2) Uiso 0.495(13) 1 d P F 1
C99 C 0.0229(5) 0.2651(5) 0.6680(4) 0.032(2) Uiso 0.495(13) 1 d P F 1
H99A H 0.0596 0.2898 0.6852 0.039 Uiso 0.495(13) 1 calc PR F 1
C100 C -0.0284(7) 0.2217(7) 0.7124(5) 0.047(2) Uiso 0.495(13) 1 d P F 1
H10G H -0.0262 0.2158 0.7592 0.056 Uiso 0.495(13) 1 calc PR F 1
C101 C -0.0807(6) 0.1890(6) 0.6852(7) 0.052(3) Uiso 0.495(13) 1 d P F 1
H10H H -0.1170 0.1614 0.7136 0.062 Uiso 0.495(13) 1 calc PR F 1
C102 C -0.0833(5) 0.1942(5) 0.6163(5) 0.039(2) Uiso 0.495(13) 1 d P F 1
H10I H -0.1199 0.1690 0.5994 0.046 Uiso 0.495(13) 1 calc PR F 1
C103 C -0.0328(4) 0.2359(4) 0.5734(5) 0.0277(19) Uiso 0.495(13) 1 d P F 1
H10J H -0.0346 0.2396 0.5270 0.033 Uiso 0.495(13) 1 calc PR F 1
C200 C 0.0360(4) 0.2725(4) 0.6140(4) 0.0177(19) Uiso 0.505(13) 1 d P F 2
C300 C 0.0408(5) 0.2783(5) 0.6786(4) 0.0263(19) Uiso 0.505(13) 1 d P F 2
H30A H 0.0766 0.3083 0.6906 0.032 Uiso 0.505(13) 1 calc PR F 2
C400 C -0.0071(5) 0.2398(5) 0.7246(4) 0.038(2) Uiso 0.505(13) 1 d P F 2
H40A H -0.0044 0.2429 0.7694 0.046 Uiso 0.505(13) 1 calc PR F 2
C500 C -0.0598(6) 0.1958(5) 0.7073(5) 0.038(2) Uiso 0.505(13) 1 d P F 2
H50A H -0.0926 0.1703 0.7408 0.045 Uiso 0.505(13) 1 calc PR F 2
C600 C -0.0665(5) 0.1880(4) 0.6449(5) 0.037(2) Uiso 0.505(13) 1 d P F 2
H60B H -0.1030 0.1582 0.6339 0.045 Uiso 0.505(13) 1 calc PR F 2
C700 C -0.0160(4) 0.2267(4) 0.5969(4) 0.0238(18) Uiso 0.505(13) 1 d P F 2
H70A H -0.0173 0.2215 0.5527 0.029 Uiso 0.505(13) 1 calc PR F 2
La2 La 0.294004(15) 0.718328(15) 0.607850(16) 0.01406(8) Uiso 0.70 1 d PG G 1
O7 O 0.30172(5) 0.81505(3) 0.67273(4) 0.0382(2) Uiso 0.70 1 d PG G 1
O8 O 0.34941(4) 0.69799(5) 0.72654(2) 0.0382(2) Uiso 0.70 1 d PG G 1
O9 O 0.34797(7) 0.78737(7) 0.77537(4) 0.0382(2) Uiso 0.70 1 d PG G 1
O10 O 0.19323(3) 0.69405(5) 0.69615(3) 0.0382(2) Uiso 0.70 1 d PG G 1
O11 O 0.25022(5) 0.59236(3) 0.68508(3) 0.0382(2) Uiso 0.70 1 d PG G 1
O12 O 0.15407(6) 0.58097(6) 0.74830(5) 0.0382(2) Uiso 0.70 1 d PG G 1
O13 O 0.39711(4) 0.60705(4) 0.64035(4) 0.0382(2) Uiso 0.70 1 d PG G 1
O14 O 0.32105(5) 0.58993(3) 0.56734(4) 0.0382(2) Uiso 0.70 1 d PG G 1
O15 O 0.40690(7) 0.50448(4) 0.60885(6) 0.0382(2) Uiso 0.70 1 d PG G 1
O16 O 0.23503(4) 0.72944(5) 0.48962(2) 0.0382(2) Uiso 0.70 1 d PG G 1
O17 O 0.17162(3) 0.66464(5) 0.57163(4) 0.0382(2) Uiso 0.70 1 d PG G 1
O18 O 0.15304(6) 0.65465(7) 0.47030(5) 0.0382(2) Uiso 0.70 1 d PG G 1
O19 O 0.42573(3) 0.78388(5) 0.59224(4) 0.0382(2) Uiso 0.70 1 d PG G 1
O20 O 0.39698(3) 0.73512(5) 0.51456(3) 0.0382(2) Uiso 0.70 1 d PG G 1
O21 O 0.50072(4) 0.79399(8) 0.51338(6) 0.0382(2) Uiso 0.70 1 d PG G 1
O22 O 0.18632(4) 0.82546(4) 0.58100(4) 0.0382(2) Uiso 0.70 1 d PG G 1
O23 O 0.28808(5) 0.85835(2) 0.53032(3) 0.0382(2) Uiso 0.70 1 d PG G 1
O24 O 0.19152(7) 0.93791(4) 0.51144(6) 0.0382(2) Uiso 0.70 1 d PG G 1
N16 N 0.33358(5) 0.76913(5) 0.72410(3) 0.0280(4) Uiso 0.70 1 d PG G 1
N17 N 0.19921(5) 0.62095(5) 0.71129(4) 0.0280(4) Uiso 0.70 1 d PG G 1
N18 N 0.37702(5) 0.56699(3) 0.60446(5) 0.0280(4) Uiso 0.70 1 d PG G 1
N19 N 0.18519(4) 0.67922(5) 0.51289(4) 0.0280(4) Uiso 0.70 1 d PG G 1
N20 N 0.44225(3) 0.77144(6) 0.54188(5) 0.0280(4) Uiso 0.70 1 d PG G 1
N21 N 0.22057(5) 0.87457(3) 0.53988(4) 0.0280(4) Uiso 0.70 1 d PG G 1
La2' La 0.29678(4) 0.72273(4) 0.58883(4) 0.0266(2) Uiso 0.30 1 d PG H 2
O7' O 0.30234(10) 0.80728(8) 0.69057(7) 0.0169(5) Uiso 0.30 1 d PG H 2
O8' O 0.34877(8) 0.70493(9) 0.71377(5) 0.0169(5) Uiso 0.30 1 d PG H 2
O9' O 0.33220(14) 0.76847(14) 0.79547(7) 0.0169(5) Uiso 0.30 1 d PG H 2
O10' O 0.19385(8) 0.69345(10) 0.71066(6) 0.0169(5) Uiso 0.30 1 d PG H 2
O11' O 0.24649(10) 0.58889(7) 0.69907(7) 0.0169(5) Uiso 0.30 1 d PG H 2
O12' O 0.15036(13) 0.58887(13) 0.76299(9) 0.0169(5) Uiso 0.30 1 d PG H 2
O13' O 0.40320(7) 0.61601(8) 0.62582(8) 0.0169(5) Uiso 0.30 1 d PG H 2
O14' O 0.32556(9) 0.60063(6) 0.55031(7) 0.0169(5) Uiso 0.30 1 d PG H 2
O15' O 0.41201(13) 0.51809(9) 0.58159(11) 0.0249(5) Uiso 0.30 1 d PG H 2
O16' O 0.25201(8) 0.72068(9) 0.47410(5) 0.0249(5) Uiso 0.30 1 d PG H 2
O17' O 0.18298(7) 0.65455(9) 0.55979(8) 0.0249(5) Uiso 0.30 1 d PG H 2
O18' O 0.17959(12) 0.63786(13) 0.45536(9) 0.0249(5) Uiso 0.30 1 d PG H 2
O19' O 0.42524(6) 0.77688(10) 0.59552(8) 0.0249(5) Uiso 0.30 1 d PG H 2
O20' O 0.39696(7) 0.75040(9) 0.49917(6) 0.0249(5) Uiso 0.30 1 d PG H 2
O21' O 0.49251(9) 0.81075(14) 0.49520(11) 0.0249(5) Uiso 0.30 1 d PG H 2
O22' O 0.28887(10) 0.85774(5) 0.51238(7) 0.0249(5) Uiso 0.30 1 d PG H 2
O23' O 0.18481(7) 0.82031(8) 0.56296(8) 0.0249(5) Uiso 0.30 1 d PG H 2
O24' O 0.19508(14) 0.93231(8) 0.48892(10) 0.0249(5) Uiso 0.30 1 d PG H 2
N16' N 0.32740(11) 0.75610(11) 0.74115(6) 0.0208(7) Uiso 0.30 1 d PG H 2
N17' N 0.19343(10) 0.62126(10) 0.72592(7) 0.0208(7) Uiso 0.30 1 d PG H 2
N18' N 0.37766(10) 0.57612(7) 0.58439(9) 0.0208(7) Uiso 0.30 1 d PG H 2
N19' N 0.20336(8) 0.67409(10) 0.49241(7) 0.0208(7) Uiso 0.30 1 d PG H 2
N20' N 0.44185(6) 0.77995(11) 0.52612(9) 0.0208(7) Uiso 0.30 1 d PG H 2
N21' N 0.22416(10) 0.87492(6) 0.51871(8) 0.0208(7) Uiso 0.30 1 d PG H 2

loop_
_atom_site_aniso_label
_atom_site_aniso_U_11
_atom_site_aniso_U_22
_atom_site_aniso_U_33
_atom_site_aniso_U_23
_atom_site_aniso_U_13
_atom_site_aniso_U_12
La1 0.01354(9) 0.01299(9) 0.01723(9) -0.00432(6) 0.00031(6) -0.00046(6)
O1 0.0197(11) 0.0208(10) 0.0206(10) -0.0024(8) -0.0004(8) -0.0014(8)
O2 0.0204(11) 0.0171(10) 0.0224(10) -0.0071(8) -0.0004(8) 0.0007(8)
O3 0.0185(11) 0.0224(11) 0.0294(11) -0.0071(9) 0.0043(9) -0.0051(9)
O4 0.0262(11) 0.0229(11) 0.0184(10) -0.0056(8) 0.0012(9) 0.0049(9)
O5 0.0244(11) 0.0166(10) 0.0266(11) -0.0063(8) 0.0051(9) -0.0042(8)
O6 0.0238(11) 0.0275(11) 0.0273(11) -0.0088(9) -0.0081(9) 0.0009(9)
N1 0.0179(12) 0.0154(11) 0.0171(12) -0.0058(9) 0.0001(10) 0.0017(9)
N2 0.0141(12) 0.0159(11) 0.0173(12) -0.0039(9) 0.0020(9) -0.0032(9)
N3 0.0216(13) 0.0185(12) 0.0176(12) -0.0036(10) -0.0021(10) -0.0034(10)
N4 0.0164(12) 0.0146(11) 0.0228(12) -0.0042(10) -0.0016(10) 0.0022(9)
N5 0.0209(13) 0.0177(12) 0.0210(12) -0.0062(10) 0.0003(10) -0.0033(10)
N6 0.0182(13) 0.0189(12) 0.0240(13) -0.0074(10) 0.0001(10) 0.0003(10)
N7 0.0178(12) 0.0153(12) 0.0227(12) -0.0042(10) -0.0001(10) 0.0005(10)
N8 0.0260(14) 0.0179(12) 0.0252(13) -0.0069(10) -0.0028(11) -0.001(1)
N9 0.0203(13) 0.0195(12) 0.0314(14) -0.0098(11) 0.0047(11) -0.0006(10)
N10 0.0174(12) 0.0164(12) 0.0217(12) -0.0059(10) 0.0014(10) -0.0016(10)
N11 0.0196(13) 0.0214(12) 0.0193(12) -0.0042(10) -0.0015(10) -0.0034(10)
N12 0.0262(14) 0.0181(12) 0.0220(13) -0.0057(10) -0.0018(11) 0.0017(11)
N13 0.0159(12) 0.0216(12) 0.0190(12) -0.0046(10) 0.001(1) 0.0013(10)
N14 0.0206(13) 0.0149(12) 0.0252(13) -0.0068(10) 0.0021(10) -0.0007(10)
N15 0.0184(13) 0.0287(14) 0.0236(13) -0.0047(11) -0.0005(11) -0.0065(11)
C1 0.0191(15) 0.0198(14) 0.0223(14) -0.0080(12) -0.0020(12) 0.0014(12)
C2 0.0210(15) 0.0180(14) 0.0180(14) -0.0014(11) 0.0005(12) -0.0032(12)
C3 0.0245(16) 0.0209(15) 0.0221(15) -0.0051(12) 0.0035(12) -0.0011(12)
C4 0.0365(19) 0.0203(15) 0.0192(15) -0.0031(12) -0.0007(13) -0.0065(13)
C5 0.0321(18) 0.0276(17) 0.0258(16) -0.0044(13) -0.0037(14) -0.0119(14)
C6 0.0225(16) 0.0271(16) 0.0241(16) -0.0011(13) -0.0002(13) -0.0055(13)
C7 0.0254(16) 0.0179(14) 0.0168(14) -0.0026(11) 0.0013(12) -0.0003(12)
C12 0.0249(18) 0.043(2) 0.043(2) -0.0121(17) 0.0033(15) -0.0066(15)
C13 0.0225(16) 0.0209(15) 0.0188(14) -0.0019(12) 0.0002(12) 0.0026(12)
C14 0.0247(16) 0.0218(15) 0.0196(14) -0.0024(12) 0.0022(12) -0.0009(12)
C15 0.0214(15) 0.0134(13) 0.0202(14) -0.0075(11) 0.0012(12) 0.0029(11)
C16 0.0191(15) 0.0171(14) 0.0184(14) -0.0089(11) 0.0010(11) 0.0024(11)
C17 0.0230(16) 0.0220(15) 0.0216(15) -0.0058(12) -0.0015(12) 0.0046(12)
C18 0.0148(15) 0.0302(17) 0.0272(16) -0.0075(13) -0.0006(12) 0.0007(13)
C19 0.0191(15) 0.0262(16) 0.0208(15) -0.0069(12) 0.0025(12) -0.0016(12)
C20 0.0173(14) 0.0173(14) 0.0191(14) -0.0080(11) 0.0006(11) 0.0005(11)
C21 0.0161(14) 0.0150(13) 0.0207(14) -0.0084(11) 0.0031(11) -0.0023(11)
C22 0.0185(15) 0.0148(13) 0.0215(14) -0.0075(11) 0.0012(12) 0.0011(11)
C23 0.0186(15) 0.0133(13) 0.0217(14) -0.0054(11) 0.0022(12) 0.0009(11)
C24 0.0200(15) 0.0179(14) 0.0207(14) -0.0074(12) 0.0008(12) -0.0040(12)
C25 0.0203(15) 0.0203(14) 0.0213(14) -0.0066(12) -0.0012(12) -0.0014(12)
C26 0.0182(15) 0.0254(16) 0.0273(16) -0.0097(13) 0.0025(12) -0.0032(12)
C27 0.0241(16) 0.0223(15) 0.0275(16) -0.0090(13) 0.0081(13) -0.0071(13)
C28 0.0277(17) 0.0201(15) 0.0259(16) -0.0034(12) 0.0034(13) -0.0028(13)
C29 0.0173(15) 0.0226(15) 0.0263(16) -0.0051(12) -0.0008(12) -0.0009(12)
C30 0.0204(15) 0.0172(14) 0.0236(15) -0.0037(12) 0.0002(12) -0.0053(12)
C31 0.0191(15) 0.0232(15) 0.0289(16) -0.0076(13) -0.0029(13) -0.0015(12)
C32 0.0239(17) 0.0268(16) 0.0333(18) -0.0063(14) -0.0083(14) 0.0015(13)
C33 0.038(2) 0.039(2) 0.0277(17) -0.0100(15) -0.0127(15) -0.0011(16)
C34 0.044(2) 0.0363(19) 0.0290(18) -0.0174(15) -0.0037(15) 0.0028(16)
C35 0.0285(17) 0.0244(16) 0.0267(16) -0.0089(13) -0.0060(13) 0.0044(13)
C36 0.0191(15) 0.0174(14) 0.0262(15) -0.0082(12) -0.0018(12) -0.0008(12)
C37 0.0248(16) 0.0178(14) 0.0213(15) -0.0049(12) -0.0032(12) 0.0002(12)
C38 0.0231(16) 0.0176(14) 0.0269(16) -0.0103(12) -0.0014(13) -0.0023(12)
C39 0.0197(15) 0.0212(15) 0.0310(17) -0.0077(13) -0.0025(13) 0.0025(12)
C40 0.0272(17) 0.0166(14) 0.0288(16) -0.0027(12) -0.0006(13) 0.0020(12)
C41 0.0211(15) 0.0171(14) 0.0246(15) -0.0083(12) 0.0019(12) -0.0020(12)
C42 0.0217(16) 0.0287(17) 0.0267(16) -0.0076(13) 0.0013(13) -0.0005(13)
C46 0.0305(19) 0.0362(19) 0.0327(18) 0.0063(15) 0.0015(15) 0.0084(15)
C47 0.0264(16) 0.0197(15) 0.0249(15) -0.0093(12) 0.0017(13) -0.0028(12)
C48 0.0226(16) 0.0252(16) 0.0242(15) -0.0122(13) 0.0006(12) -0.0034(13)
C49 0.0164(14) 0.0169(14) 0.0213(14) -0.0056(11) 0.0050(11) -0.0044(11)
C50 0.0133(14) 0.0165(14) 0.0218(14) -0.0039(11) 0.0051(11) -0.0053(11)
C51 0.0243(16) 0.0168(14) 0.0279(16) -0.0041(12) 0.0024(13) 0.0010(12)
C52 0.0281(17) 0.0190(15) 0.0291(17) -0.0029(13) 0.0003(13) 0.0057(13)
C53 0.0227(16) 0.0240(15) 0.0227(15) -0.0020(12) -0.0016(12) -0.0009(13)
C54 0.0155(14) 0.0179(14) 0.0200(14) -0.0030(11) 0.0015(11) -0.0035(11)
C55 0.0151(14) 0.0205(14) 0.0222(15) -0.0032(12) -0.0004(12) -0.0057(12)
C56 0.0241(16) 0.0222(15) 0.0226(15) -0.0039(12) -0.0043(13) -0.0072(12)
C57 0.0295(17) 0.0205(15) 0.0212(15) -0.0057(12) -0.0014(13) -0.0062(13)
C58 0.0278(17) 0.0264(16) 0.0241(16) -0.0061(13) -0.0071(13) -0.0022(13)
C59 0.0297(18) 0.0272(16) 0.0256(16) -0.0100(13) -0.0037(13) -0.0024(14)
C60 0.044(2) 0.0357(19) 0.0286(18) -0.0051(15) -0.0090(16) 0.0009(16)
C61 0.055(3) 0.050(2) 0.0317(19) -0.0117(17) -0.0237(18) -0.0031(19)
C64 0.041(2) 0.0245(16) 0.0265(17) -0.0110(13) -0.0125(15) 0.0026(14)
C65 0.066(3) 0.036(2) 0.0288(19) -0.0118(16) -0.0019(18) 0.0134(19)
C70 0.0164(15) 0.0184(14) 0.0289(16) -0.0056(12) -0.0015(12) 0.0016(12)
C71 0.0188(15) 0.0226(15) 0.0283(16) -0.0070(13) -0.0033(12) -0.0022(12)
C72 0.0339(19) 0.0270(17) 0.0337(18) -0.0005(14) -0.0122(15) -0.0060(14)
C75 0.0251(17) 0.0219(15) 0.0317(17) -0.0052(13) -0.0112(14) 0.0026(13)
C81 0.0197(16) 0.0316(17) 0.0226(15) -0.0066(13) -0.0029(12) -0.0048(13)
C82 0.0191(16) 0.0331(17) 0.0256(16) -0.0024(13) 0.0018(13) 0.0032(13)
C83 0.0149(14) 0.0266(16) 0.0208(14) -0.0028(12) -0.0059(12) -0.0031(12)
C84 0.0224(16) 0.0237(15) 0.0216(15) -0.0047(12) -0.0008(12) -0.0056(12)
C85 0.0310(18) 0.0352(18) 0.0307(17) -0.0108(15) 0.0040(14) -0.0163(15)
C86 0.048(2) 0.0288(18) 0.0380(19) -0.0131(15) 0.0044(17) -0.0206(16)
C87 0.0373(19) 0.0211(16) 0.0319(17) -0.0106(13) 0.0027(15) -0.0073(14)
C88 0.0268(16) 0.0193(15) 0.0211(15) -0.0048(12) -0.0014(12) -0.0013(12)
C89 0.0241(16) 0.0142(14) 0.0248(15) -0.0052(12) -0.0028(12) 0.0012(12)
C90 0.0281(17) 0.0192(15) 0.0208(15) -0.0071(12) -0.0031(13) 0.0041(13)
C91 0.0277(17) 0.0192(15) 0.0284(16) -0.0074(13) 0.0034(13) 0.0023(13)
C92 0.0322(18) 0.0173(14) 0.0204(14) -0.0067(12) -0.0026(13) 0.0055(13)
C93 0.0347(19) 0.0251(16) 0.0327(18) -0.0134(14) -0.0017(15) 0.0020(14)
C94 0.044(2) 0.0274(17) 0.043(2) -0.0228(16) -0.0005(17) 0.0049(16)
C95 0.042(2) 0.0278(17) 0.0358(19) -0.0152(15) 0.0006(16) 0.0118(15)
C96 0.0282(18) 0.0270(17) 0.0323(17) -0.0094(14) -0.0012(14) 0.0067(14)
C97 0.0331(18) 0.0193(15) 0.0237(15) -0.0078(12) -0.0044(13) 0.0053(13)

loop_
_atom_type_symbol
_atom_type_description
_atom_type_scat_dispersion_real
_atom_type_scat_dispersion_imag
_atom_type_scat_source
C C 0.0033 0.0016 'International Tables Vol C Tables 4.2.6.8 and 6.1.1.4'
H H 0.0000 0.0000 'International Tables Vol C Tables 4.2.6.8 and 6.1.1.4'
N N 0.0061 0.0033 'International Tables Vol C Tables 4.2.6.8 and 6.1.1.4'
O O 0.0106 0.0060 'International Tables Vol C Tables 4.2.6.8 and 6.1.1.4'
La La -0.2871 2.4523 'International Tables Vol C Tables 4.2.6.8 and 6.1.1.4'

loop_
_geom_angle_atom_site_label_1
_geom_angle_atom_site_label_2
_geom_angle_atom_site_label_3
_geom_angle
O3 La1 O2 82.70(7)
O3 La1 O1 81.74(7)
O2 La1 O1 86.50(7)
O3 La1 N3 62.21(7)
O2 La1 N3 142.65(7)
O1 La1 N3 76.69(7)
O3 La1 N4 152.44(7)
O2 La1 N4 84.37(7)
O1 La1 N4 121.63(7)
N3 La1 N4 132.82(7)
O3 La1 N1 140.86(7)
O2 La1 N1 82.35(7)
O1 La1 N1 61.42(7)
N3 La1 N1 116.35(7)
N4 La1 N1 60.24(7)
O3 La1 N6 122.09(7)
O2 La1 N6 152.86(7)
O1 La1 N6 86.56(7)
N3 La1 N6 59.90(7)
N4 La1 N6 77.10(7)
N1 La1 N6 71.30(7)
O3 La1 N2 80.59(7)
O2 La1 N2 61.65(7)
O1 La1 N2 145.16(7)
N3 La1 N2 119.68(7)
N4 La1 N2 71.86(7)
N1 La1 N2 122.17(7)
N6 La1 N2 128.22(7)
O3 La1 N5 89.40(7)
O2 La1 N5 121.29(7)
O1 La1 N5 149.61(7)
N3 La1 N5 73.47(7)
N4 La1 N5 76.77(7)
N1 La1 N5 129.04(7)
N6 La1 N5 73.66(7)
N2 La1 N5 59.66(7)
C15 O1 La1 126.77(18)
C49 O2 La1 127.99(18)
C83 O3 La1 126.12(19)
C7 O4 C13 115.8(2)
C41 O5 C47 111.6(2)
C75 O6 C81 115.1(2)
C20 N1 C16 118.1(2)
C20 N1 La1 122.59(18)
C16 N1 La1 118.82(18)
C54 N2 C50 117.9(2)
C54 N2 La1 123.96(18)
C50 N2 La1 118.10(17)
C84 N3 C88 118.7(3)
C84 N3 La1 117.46(19)
C88 N3 La1 123.57(19)
C21 N4 N7 118.0(2)
C21 N4 La1 122.72(18)
N7 N4 La1 117.25(17)
C55 N5 N8 118.5(2)
C55 N5 La1 122.21(18)
N8 N5 La1 117.61(17)
C89 N6 N9 117.9(2)
C89 N6 La1 122.90(19)
N9 N6 La1 116.53(17)
C23 N7 N4 119.3(2)
C57 N8 N5 119.7(3)
C91 N9 N6 119.3(3)
C22 N10 C21 117.7(2)
C56 N11 C55 116.5(3)
C90 N12 C89 117.4(3)
C15 N13 C14 123.1(3)
C15 N13 H13C 118.4
C14 N13 H13C 118.4
C49 N14 C48 122.1(2)
C49 N14 H14C 119.0
C48 N14 H14C 119.0
C83 N15 C82 121.9(3)
C83 N15 H15A 119.0
C82 N15 H15A 119.0
C2 C1 C36 113.8(2)
C2 C1 C70 112.3(2)
C36 C1 C70 110.9(2)
C2 C1 H1A 106.4
C36 C1 H1A 106.4
C70 C1 H1A 106.4
C3 C2 C7 118.1(3)
C3 C2 C1 122.9(3)
C7 C2 C1 119.0(3)
C2 C3 C4 122.2(3)
C2 C3 H3A 118.9
C4 C3 H3A 118.9
C5 C4 C3 117.5(3)
C5 C4 C8 116.7(6)
C3 C4 C8 125.6(6)
C5 C4 C8' 127.4(6)
C3 C4 C8' 115.1(6)
C8 C4 C8' 11.6(5)
C4 C5 C6 122.8(3)
C4 C5 H5A 118.6
C6 C5 H5A 118.6
C7 C6 C5 117.5(3)
C7 C6 C12 121.7(3)
C5 C6 C12 120.7(3)
O4 C7 C6 119.6(3)
O4 C7 C2 118.4(3)
C6 C7 C2 121.9(3)
C6 C12 H12A 109.5
C6 C12 H12B 109.5
H12A C12 H12B 109.5
C6 C12 H12C 109.5
H12A C12 H12C 109.5
H12B C12 H12C 109.5
O4 C13 C14 106.3(2)
O4 C13 H13A 110.5
C14 C13 H13A 110.5
O4 C13 H13B 110.5
C14 C13 H13B 110.5
H13A C13 H13B 108.7
N13 C14 C13 109.5(2)
N13 C14 H14A 109.8
C13 C14 H14A 109.8
N13 C14 H14B 109.8
C13 C14 H14B 109.8
H14A C14 H14B 108.2
O1 C15 N13 123.5(3)
O1 C15 C16 118.6(2)
N13 C15 C16 117.9(3)
N1 C16 C17 122.8(3)
N1 C16 C15 113.1(2)
C17 C16 C15 124.1(3)
C16 C17 C18 118.5(3)
C16 C17 H17A 120.8
C18 C17 H17A 120.8
C19 C18 C17 119.5(3)
C19 C18 H18A 120.2
C17 C18 H18A 120.2
C18 C19 C20 118.2(3)
C18 C19 H19A 120.9
C20 C19 H19A 120.9
N1 C20 C19 122.9(3)
N1 C20 C21 116.7(2)
C19 C20 C21 120.3(3)
N10 C21 N4 124.9(3)
N10 C21 C20 117.6(2)
N4 C21 C20 117.5(2)
N10 C22 C23 118.1(3)
N10 C22 C24 116.8(3)
C23 C22 C24 125.1(3)
N7 C23 C22 120.4(3)
N7 C23 C30 114.8(3)
C22 C23 C30 124.8(3)
C29 C24 C25 118.6(3)
C29 C24 C22 123.6(3)
C25 C24 C22 117.8(3)
C26 C25 C24 120.1(3)
C26 C25 H25A 119.9
C24 C25 H25A 119.9
C25 C26 C27 120.6(3)
C25 C26 H26A 119.7
C27 C26 H26A 119.7
C26 C27 C28 119.6(3)
C26 C27 H27A 120.2
C28 C27 H27A 120.2
C29 C28 C27 120.4(3)
C29 C28 H28A 119.8
C27 C28 H28A 119.8
C28 C29 C24 120.7(3)
C28 C29 H29A 119.7
C24 C29 H29A 119.7
C35 C30 C31 120.2(3)
C35 C30 C23 119.1(3)
C31 C30 C23 120.7(3)
C32 C31 C30 119.8(3)
C32 C31 H31A 120.1
C30 C31 H31A 120.1
C33 C32 C31 120.0(3)
C33 C32 H32A 120.0
C31 C32 H32A 120.0
C32 C33 C34 120.6(3)
C32 C33 H33A 119.7
C34 C33 H33A 119.7
C35 C34 C33 119.8(3)
C35 C34 H34A 120.1
C33 C34 H34A 120.1
C34 C35 C30 119.6(3)
C34 C35 H35A 120.2
C30 C35 H35A 120.2
C37 C36 C41 118.0(3)
C37 C36 C1 123.2(3)
C41 C36 C1 118.5(3)
C36 C37 C38 122.0(3)
C36 C37 H37A 119.0
C38 C37 H37A 119.0
C39 C38 C37 117.8(3)
C39 C38 C42 122.3(3)
C37 C38 C42 119.6(3)
C38 C39 C40 122.3(3)
C38 C39 H39A 118.9
C40 C39 H39A 118.9
C41 C40 C39 118.1(3)
C41 C40 C46 120.0(3)
C39 C40 C46 121.7(3)
O5 C41 C40 119.6(3)
O5 C41 C36 118.9(3)
C40 C41 C36 121.4(3)
C45 C42 C43' 112.9(8)
C45 C42 C44' 91.9(8)
C43' C42 C44' 109.6(6)
C45 C42 C38 112.3(7)
C43' C42 C38 114.5(6)
C44' C42 C38 113.5(4)
C45 C42 C44 108.9(8)
C43' C42 C44 100.3(6)
C44' C42 C44 17.0(4)
C38 C42 C44 106.9(5)
C45 C42 C43 112.0(8)
C43' C42 C43 5.4(9)
C44' C42 C43 115.0(6)
C38 C42 C43 110.9(5)
C44 C42 C43 105.4(7)
C45 C42 C45' 14.1(8)
C43' C42 C45' 106.7(6)
C44' C42 C45' 106.0(5)
C38 C42 C45' 105.8(3)
C44 C42 C45' 122.9(6)
C43 C42 C45' 104.6(5)
C42 C43 H43A 109.5
C42 C43 H43B 109.5
H43A C43 H43B 109.5
C42 C43 H43C 109.5
H43A C43 H43C 109.5
H43B C43 H43C 109.5
C42 C44 H44A 109.5
C42 C44 H44B 109.5
H44A C44 H44B 109.5
C42 C44 H44C 109.5
H44A C44 H44C 109.5
H44B C44 H44C 109.5
C42 C45 H45A 109.5
C42 C45 H45B 109.5
H45A C45 H45B 109.5
C42 C45 H45C 109.5
H45A C45 H45C 109.5
H45B C45 H45C 109.5
C42 C43' H43D 109.5
C42 C43' H43E 109.5
H43D C43' H43E 109.5
C42 C43' H43F 109.5
H43D C43' H43F 109.5
H43E C43' H43F 109.5
C42 C44' H44D 109.5
C42 C44' H44E 109.5
H44D C44' H44E 109.5
C42 C44' H44F 109.5
H44D C44' H44F 109.5
H44E C44' H44F 109.5
C42 C45' H45D 109.5
C42 C45' H45E 109.5
H45D C45' H45E 109.5
C42 C45' H45F 109.5
H45D C45' H45F 109.5
H45E C45' H45F 109.5
C40 C46 H46A 109.5
C40 C46 H46B 109.5
H46A C46 H46B 109.5
C40 C46 H46C 109.5
H46A C46 H46C 109.5
H46B C46 H46C 109.5
O5 C47 C48 107.3(2)
O5 C47 H47A 110.2
C48 C47 H47A 110.2
O5 C47 H47B 110.2
C48 C47 H47B 110.2
H47A C47 H47B 108.5
N14 C48 C47 110.8(2)
N14 C48 H48A 109.5
C47 C48 H48A 109.5
N14 C48 H48B 109.5
C47 C48 H48B 109.5
H48A C48 H48B 108.1
O2 C49 N14 122.2(3)
O2 C49 C50 119.0(2)
N14 C49 C50 118.8(3)
N2 C50 C51 122.2(3)
N2 C50 C49 113.2(2)
C51 C50 C49 124.6(3)
C52 C51 C50 119.1(3)
C52 C51 H51A 120.4
C50 C51 H51A 120.4
C53 C52 C51 119.0(3)
C53 C52 H52A 120.5
C51 C52 H52A 120.5
C52 C53 C54 119.1(3)
C52 C53 H53A 120.4
C54 C53 H53A 120.4
N2 C54 C53 122.6(3)
N2 C54 C55 116.0(2)
C53 C54 C55 121.4(3)
N5 C55 N11 125.0(3)
N5 C55 C54 117.8(3)
N11 C55 C54 117.2(3)
N11 C56 C57 119.6(3)
N11 C56 C58 116.3(3)
C57 C56 C58 124.0(3)
N8 C57 C56 119.9(3)
N8 C57 C64 114.6(3)
C56 C57 C64 125.5(3)
C59 C58 C63' 119.1(5)
C59 C58 C63 119.8(4)
C63' C58 C63 14.9(5)
C59 C58 C56 118.6(3)
C63' C58 C56 120.9(5)
C63 C58 C56 121.5(4)
C60 C59 C58 120.1(3)
C60 C59 H59A 120.0
C58 C59 H59A 120.0
C61 C60 C59 119.9(3)
C61 C60 H60A 120.1
C59 C60 H60A 120.1
C60 C61 C62' 119.2(5)
C60 C61 C62 120.5(4)
C62' C61 C62 16.3(5)
C60 C61 H61A 119.8
C62' C61 H61A 118.4
C62 C61 H61A 119.8
C60 C61 H61B 120.1
C62' C61 H61B 120.7
C62 C61 H61B 117.4
H61A C61 H61B 14.5
C69' C64 C65 113.7(6)
C69' C64 C69 14.0(5)
C65 C64 C69 126.7(6)
C69' C64 C57 125.2(6)
C65 C64 C57 120.8(3)
C69 C64 C57 112.5(6)
C64 C65 C66 113.3(6)
C64 C65 C66' 124.6(5)
C66 C65 C66' 19.0(5)
C64 C65 H65A 123.4
C66 C65 H65A 123.4
C66' C65 H65A 110.1
C64 C65 H65B 117.5
C66 C65 H65B 126.2
C66' C65 H65B 117.9
H65A C65 H65B 16.8
C71 C70 C75 119.1(3)
C71 C70 C1 122.2(3)
C75 C70 C1 118.6(3)
C70 C71 C72 122.3(3)
C70 C71 H71A 118.9
C72 C71 H71A 118.9
C73' C72 C71 119.6(5)
C73' C72 C73 20.1(5)
C71 C72 C73 115.6(3)
C73' C72 C76 119.2(6)
C71 C72 C76 120.3(4)
C73 C72 C76 123.1(5)
C73' C72 C76" 119.4(7)
C71 C72 C76" 121.0(5)
C73 C72 C76" 120.1(6)
C76 C72 C76" 7.9(9)
C73' C72 C76' 120.6(7)
C71 C72 C76' 115.1(5)
C73 C72 C76' 129.2(5)
C76 C72 C76' 12.6(7)
C76" C72 C76' 20.4(7)
C74 C75 O6 117.5(4)
C74 C75 C70 122.7(3)
O6 C75 C70 118.8(3)
C74 C75 C74' 18.2(5)
O6 C75 C74' 124.5(5)
C70 C75 C74' 116.2(5)
C74 C73 C72 123.3(5)
C74 C73 H73A 118.3
C72 C73 H73A 118.3
C75 C74 C73 116.2(5)
C75 C74 C80 124.0(5)
C73 C74 C80 119.8(5)
C74 C80 H80A 109.5
C74 C80 H80B 109.5
H80A C80 H80B 109.5
C74 C80 H80C 109.5
H80A C80 H80C 109.5
H80B C80 H80C 109.5
C72 C73' C74' 118.9(9)
C72 C73' H73B 120.5
C74' C73' H73B 120.5
C73' C74' C75 120.7(9)
C73' C74' C80' 122.5(10)
C75 C74' C80' 116.5(8)
C74' C80' H80D 109.5
C74' C80' H80E 109.5
H80D C80' H80E 109.5
C74' C80' H80F 109.5
H80D C80' H80F 109.5
H80E C80' H80F 109.5
C72 C76 C77 110.2(9)
C72 C76 C79 113.8(6)
C77 C76 C79 104.2(10)
C72 C76 C78 110.1(10)
C77 C76 C78 109.3(7)
C79 C76 C78 109.1(9)
C76 C77 H77A 109.5
C76 C77 H77B 109.5
H77A C77 H77B 109.5
C76 C77 H77C 109.5
H77A C77 H77C 109.5
H77B C77 H77C 109.5
C76 C78 H78A 109.5
C76 C78 H78B 109.5
H78A C78 H78B 109.5
C76 C78 H78C 109.5
H78A C78 H78C 109.5
H78B C78 H78C 109.5
C76 C79 H79A 109.5
C76 C79 H79B 109.5
H79A C79 H79B 109.5
C76 C79 H79C 109.5
H79A C79 H79C 109.5
H79B C79 H79C 109.5
C77' C76' C78' 111.1(5)
C77' C76' C79' 111.1(5)
C78' C76' C79' 110.9(5)
C77' C76' C72 99.6(8)
C78' C76' C72 115.1(10)
C79' C76' C72 108.6(8)
C76' C77' H77D 109.5
C76' C77' H77E 109.5
H77D C77' H77E 109.5
C76' C77' H77F 109.5
H77D C77' H77F 109.5
H77E C77' H77F 109.5
C76' C78' H78D 109.5
C76' C78' H78E 109.5
H78D C78' H78E 109.5
C76' C78' H78F 109.5
H78D C78' H78F 109.5
H78E C78' H78F 109.5
C76' C79' H79D 109.5
C76' C79' H79E 109.5
H79D C79' H79E 109.5
C76' C79' H79F 109.5
H79D C79' H79F 109.5
H79E C79' H79F 109.5
C77" C76" C79" 110.9(5)
C77" C76" C78" 111.0(5)
C79" C76" C78" 111.0(5)
C77" C76" C72 111.2(10)
C79" C76" C72 111.7(10)
C78" C76" C72 100.6(11)
C76" C77" H77G 109.5
C76" C77" H77H 109.5
H77G C77" H77H 109.5
C76" C77" H77I 109.5
H77G C77" H77I 109.5
H77H C77" H77I 109.5
C76" C78" H78G 109.5
C76" C78" H78H 109.5
H78G C78" H78H 109.5
C76" C78" H78I 109.5
H78G C78" H78I 109.5
H78H C78" H78I 109.5
C76" C79" H79G 109.5
C76" C79" H79H 109.5
H79G C79" H79H 109.5
C76" C79" H79I 109.5
H79G C79" H79I 109.5
H79H C79" H79I 109.5
O6 C81 C82 107.4(2)
O6 C81 H81A 110.2
C82 C81 H81A 110.2
O6 C81 H81B 110.2
C82 C81 H81B 110.2
H81A C81 H81B 108.5
N15 C82 C81 110.9(3)
N15 C82 H82A 109.4
C81 C82 H82A 109.4
N15 C82 H82B 109.4
C81 C82 H82B 109.4
H82A C82 H82B 108.0
O3 C83 N15 122.9(3)
O3 C83 C84 118.3(3)
N15 C83 C84 118.8(3)
N3 C84 C85 122.2(3)
N3 C84 C83 112.4(3)
C85 C84 C83 125.4(3)
C86 C85 C84 119.0(3)
C86 C85 H85A 120.5
C84 C85 H85A 120.5
C85 C86 C87 119.3(3)
C85 C86 H86A 120.3
C87 C86 H86A 120.3
C86 C87 C88 118.2(3)
C86 C87 H87A 120.9
C88 C87 H87A 120.9
N3 C88 C87 122.5(3)
N3 C88 C89 115.9(3)
C87 C88 C89 121.6(3)
N12 C89 N6 124.5(3)
N12 C89 C88 118.2(3)
N6 C89 C88 117.2(3)
N12 C90 C91 118.3(3)
N12 C90 C92 117.7(3)
C91 C90 C92 123.9(3)
N9 C91 C90 119.8(3)
N9 C91 C200 118.3(4)
C90 C91 C200 121.2(4)
N9 C91 C98 112.6(4)
C90 C91 C98 127.0(4)
C200 C91 C98 16.7(3)
C97 C92 C93 119.7(3)
C97 C92 C90 121.2(3)
C93 C92 C90 118.9(3)
C92 C93 C94 119.6(3)
C92 C93 H93A 120.2
C94 C93 H93A 120.2
C95 C94 C93 120.1(3)
C95 C94 H94A 120.0
C93 C94 H94A 120.0
C96 C95 C94 120.5(3)
C96 C95 H95A 119.8
C94 C95 H95A 119.8
C95 C96 C97 119.7(3)
C95 C96 H96A 120.2
C97 C96 H96A 120.2
C96 C97 C92 120.4(3)
C96 C97 H97A 119.8
C92 C97 H97A 119.8
C4 C8 C10 109.8(6)
C4 C8 C11 115.3(7)
C10 C8 C11 106.3(7)
C4 C8 C9 106.8(7)
C10 C8 C9 111.0(8)
C11 C8 C9 107.7(7)
C8 C9 H9A 109.5
C8 C9 H9B 109.5
H9A C9 H9B 109.5
C8 C9 H9C 109.5
H9A C9 H9C 109.5
H9B C9 H9C 109.5
C8 C10 H10A 109.5
C8 C10 H10B 109.5
H10A C10 H10B 109.5
C8 C10 H10C 109.5
H10A C10 H10C 109.5
H10B C10 H10C 109.5
C8 C11 H11A 109.5
C8 C11 H11B 109.5
H11A C11 H11B 109.5
C8 C11 H11C 109.5
H11A C11 H11C 109.5
H11B C11 H11C 109.5
C9' C8' C10' 105.7(9)
C9' C8' C11' 110.5(8)
C10' C8' C11' 110.8(8)
C9' C8' C4 115.6(8)
C10' C8' C4 107.0(7)
C11' C8' C4 107.2(7)
C8' C9' H9'A 109.5
C8' C9' H9'B 109.5
H9'A C9' H9'B 109.5
C8' C9' H9'C 109.5
H9'A C9' H9'C 109.5
H9'B C9' H9'C 109.5
C8' C10' H10D 109.5
C8' C10' H10E 109.5
H10D C10' H10E 109.5
C8' C10' H10F 109.5
H10D C10' H10F 109.5
H10E C10' H10F 109.5
C8' C11' H11D 109.5
C8' C11' H11E 109.5
H11D C11' H11E 109.5
C8' C11' H11F 109.5
H11D C11' H11F 109.5
H11E C11' H11F 109.5
C65 C66 C67 122.3(8)
C65 C66 H66A 118.8
C67 C66 H66A 118.8
C68 C67 C66 121.2(8)
C68 C67 H67A 119.4
C66 C67 H67A 119.4
C67 C68 C69 120.5(8)
C67 C68 H68A 119.7
C69 C68 H68A 119.7
C68 C69 C64 115.1(9)
C68 C69 H69A 122.5
C64 C69 H69A 122.5
C67' C66' C65 115.9(8)
C67' C66' H66B 122.0
C65 C66' H66B 122.0
C66' C67' C68' 120.7(8)
C66' C67' H67B 119.6
C68' C67' H67B 119.6
C67' C68' C69' 118.8(8)
C67' C68' H68B 120.6
C69' C68' H68B 120.6
C64 C69' C68' 125.0(9)
C64 C69' H69B 117.5
C68' C69' H69B 117.5
C63 C62 C61 118.9(7)
C63 C62 H62A 120.5
C61 C62 H62A 120.5
C62 C63 C58 119.7(7)
C62 C63 H63A 120.2
C58 C63 H63A 120.2
C63' C62' C61 120.6(8)
C63' C62' H62B 119.7
C61 C62' H62B 119.7
C62' C63' C58 119.9(8)
C62' C63' H63B 120.1
C58 C63' H63B 120.1
C103 C98 C99 119.5(7)
C103 C98 C91 125.8(7)
C99 C98 C91 114.6(7)
C98 C99 C100 121.2(9)
C98 C99 H99A 119.4
C100 C99 H99A 119.4
C101 C100 C99 117.1(9)
C101 C100 H10G 121.5
C99 C100 H10G 121.5
C100 C101 C102 122.5(10)
C100 C101 H10H 118.8
C102 C101 H10H 118.8
C103 C102 C101 120.1(9)
C103 C102 H10I 119.9
C101 C102 H10I 119.9
C102 C103 C98 119.6(8)
C102 C103 H10J 120.2
C98 C103 H10J 120.2
C300 C200 C700 120.6(7)
C300 C200 C91 122.8(6)
C700 C200 C91 116.5(6)
C400 C300 C200 118.3(8)
C400 C300 H30A 120.9
C200 C300 H30A 120.9
C300 C400 C500 121.1(8)
C300 C400 H40A 119.4
C500 C400 H40A 119.4
C600 C500 C400 122.9(9)
C600 C500 H50A 118.6
C400 C500 H50A 118.6
C500 C600 C700 116.5(8)
C500 C600 H60B 121.8
C700 C600 H60B 121.8
C200 C700 C600 120.6(7)
C200 C700 H70A 119.7
C600 C700 H70A 119.7
O7 La2 O10 72.0
O7 La2 O11 110.0
O10 La2 O11 49.9
O7 La2 O8 52.9
O10 La2 O8 69.4
O11 La2 O8 70.8
O7 La2 O23 67.3
O10 La2 O23 112.7
O11 La2 O23 159.5
O8 La2 O23 116.5
O7 La2 O16 130.4
O10 La2 O16 109.0
O11 La2 O16 105.4
O8 La2 O16 176.1
O23 La2 O16 67.3
O7 La2 O20 111.6
O10 La2 O20 176.3
O11 La2 O20 126.9
O8 La2 O20 112.0
O23 La2 O20 69.9
O16 La2 O20 69.4
O7 La2 O13 114.0
O10 La2 O13 109.4
O11 La2 O13 65.1
O8 La2 O13 66.0
O23 La2 O13 135.3
O16 La2 O13 111.9
O20 La2 O13 68.7
O7 La2 O22 65.7
O10 La2 O22 67.4
O11 La2 O22 111.9
O8 La2 O22 112.5
O23 La2 O22 47.8
O16 La2 O22 69.4
O20 La2 O22 114.4
O13 La2 O22 176.8
O7 La2 O17 126.6
O10 La2 O17 65.2
O11 La2 O17 63.1
O8 La2 O17 129.2
O23 La2 O17 101.3
O16 La2 O17 47.8
O20 La2 O17 112.1
O13 La2 O17 109.3
O22 La2 O17 69.3
O7 La2 O19 68.1
O10 La2 O19 136.3
O11 La2 O19 132.5
O8 La2 O19 72.8
O23 La2 O19 66.7
O16 La2 O19 110.0
O20 La2 O19 46.7
O13 La2 O19 72.8
O22 La2 O19 109.6
O17 La2 O19 157.5
O7 La2 O14 160.9
O10 La2 O14 109.0
O11 La2 O14 62.6
O8 La2 O14 108.8
O23 La2 O14 126.2
O16 La2 O14 68.1
O20 La2 O14 67.3
O13 La2 O14 47.0
O22 La2 O14 133.0
O17 La2 O14 67.6
O19 La2 O14 103.1
N16 O7 La2 94.8
N16 O8 La2 90.5
N17 O10 La2 96.4
N17 O11 La2 96.1
N18 O13 La2 99.5
N18 O14 La2 95.5
N19 O16 La2 94.9
N19 O17 La2 96.5
N20 O19 La2 97.9
N20 O20 La2 96.8
N21 O22 La2 97.2
N21 O23 La2 98.0
O9 N16 O7 122.9
O9 N16 O8 115.2
O7 N16 O8 121.8
O9 N16 La2 176.4
O7 N16 La2 59.0
O8 N16 La2 62.8
O12 N17 O11 121.3
O12 N17 O10 121.4
O11 N17 O10 117.3
O12 N17 La2 172.5
O11 N17 La2 59.4
O10 N17 La2 58.1
O15 N18 O13 120.9
O15 N18 O14 120.9
O13 N18 O14 117.9
O17 N19 O18 126.2
O17 N19 O16 117.5
O18 N19 O16 116.2
O17 N19 La2 60.5
O18 N19 La2 166.6
O16 N19 La2 59.7
O19 N20 O21 121.0
O19 N20 O20 118.6
O21 N20 O20 120.3
O22 N21 O24 121.7
O22 N21 O23 116.8
O24 N21 O23 121.4
O16' La2' O22' 70.7
O16' La2' O20' 66.7
O22' La2' O20' 66.2
O16' La2' O19' 117.2
O22' La2' O19' 74.5
O20' La2' O19' 51.7
O16' La2' O14' 62.1
O22' La2' O14' 125.5
O20' La2' O14' 71.2
O19' La2' O14' 103.9
O16' La2' O23' 75.1
O22' La2' O23' 50.4
O20' La2' O23' 113.6
O19' La2' O23' 116.8
O14' La2' O23' 130.9
O16' La2' O17' 52.1
O22' La2' O17' 106.4
O20' La2' O17' 115.3
O19' La2' O17' 165.9
O14' La2' O17' 63.8
O23' La2' O17' 71.5
O16' La2' O13' 107.8
O22' La2' O13' 135.0
O20' La2' O13' 72.2
O19' La2' O13' 66.7
O14' La2' O13' 49.4
O23' La2' O13' 174.3
O17' La2' O13' 106.0
O16' La2' O8' 172.3
O22' La2' O8' 116.6
O20' La2' O8' 113.1
O19' La2' O8' 64.7
O14' La2' O8' 110.3
O23' La2' O8' 111.2
O17' La2' O8' 124.6
O13' La2' O8' 65.6
O16' La2' O7' 147.1
O22' La2' O7' 80.6
O20' La2' O7' 115.9
O19' La2' O7' 67.7
O14' La2' O7' 150.7
O23' La2' O7' 74.4
O17' La2' O7' 126.3
O13' La2' O7' 103.8
O8' La2' O7' 40.4
O16' La2' N19' 24.4
O22' La2' N19' 89.3
O20' La2' N19' 88.3
O19' La2' N19' 140.0
O14' La2' N19' 56.7
O23' La2' N19' 74.4
O17' La2' N19' 28.0
O13' La2' N19' 106.0
O8' La2' N19' 151.1
O7' La2' N19' 146.2
O16' La2' N21' 70.3
O22' La2' N21' 23.4
O20' La2' N21' 87.9
O19' La2' N21' 94.5
O14' La2' N21' 132.3
O23' La2' N21' 27.1
O17' La2' N21' 89.8
O13' La2' N21' 158.4
O8' La2' N21' 117.3
O7' La2' N21' 76.9
N19' La2' N21' 81.1
N16' O7' La2' 101.4
N16' O8' La2' 115.0
N18' O13' La2' 92.2
N18' O14' La2' 99.4
N19' O16' La2' 98.2
N19' O17' La2' 90.2
N20' O19' La2' 92.5
N20' O20' La2' 100.8
N21' O22' La2' 100.8
N21' O23' La2' 93.4
O9' N16' O8' 137.7
O9' N16' O7' 120.8
O8' N16' O7' 101.0
O12' N17' O10' 120.5
O12' N17' O11' 124.6
O10' N17' O11' 114.8
O14' N18' O15' 122.5
O14' N18' O13' 119.0
O15' N18' O13' 118.3
O14' N18' La2' 58.0
O15' N18' La2' 178.1
O13' N18' La2' 61.1
O18' N19' O16' 122.1
O18' N19' O17' 119.1
O16' N19' O17' 118.2
O18' N19' La2' 162.0
O16' N19' La2' 57.4
O17' N19' La2' 61.8
O21' N20' O20' 120.4
O21' N20' O19' 125.2
O20' N20' O19' 114.3
O21' N20' La2' 170.2
O20' N20' La2' 56.0
O19' N20' La2' 58.9
O24' N21' O22' 124.2
O24' N21' O23' 120.4
O22' N21' O23' 115.3
O24' N21' La2' 176.5
O22' N21' La2' 55.8
O23' N21' La2' 59.5

loop_
_geom_bond_atom_site_label_1
_geom_bond_atom_site_label_2
_geom_bond_distance
La1 O3 2.420(2)
La1 O2 2.4463(19)
La1 O1 2.4954(19)
La1 N3 2.686(2)
La1 N4 2.686(2)
La1 N1 2.692(2)
La1 N6 2.693(2)
La1 N2 2.697(2)
La1 N5 2.727(2)
O1 C15 1.256(4)
O2 C49 1.254(3)
O3 C83 1.253(4)
O4 C7 1.391(4)
O4 C13 1.439(3)
O5 C41 1.389(4)
O5 C47 1.438(3)
O6 C75 1.392(4)
O6 C81 1.444(4)
N1 C20 1.339(4)
N1 C16 1.349(4)
N2 C54 1.347(4)
N2 C50 1.354(4)
N3 C84 1.343(4)
N3 C88 1.348(4)
N4 C21 1.332(4)
N4 N7 1.342(3)
N5 C55 1.334(4)
N5 N8 1.339(3)
N6 C89 1.338(4)
N6 N9 1.343(4)
N7 C23 1.329(4)
N8 C57 1.330(4)
N9 C91 1.332(4)
N10 C22 1.324(4)
N10 C21 1.331(4)
N11 C56 1.328(4)
N11 C55 1.345(4)
N12 C90 1.326(4)
N12 C89 1.335(4)
N13 C15 1.315(4)
N13 C14 1.469(4)
N13 H13C 0.8800
N14 C49 1.318(4)
N14 C48 1.461(4)
N14 H14C 0.8800
N15 C83 1.312(4)
N15 C82 1.467(4)
N15 H15A 0.8800
C1 C2 1.518(4)
C1 C36 1.528(4)
C1 C70 1.530(4)
C1 H1A 1.0000
C2 C3 1.391(4)
C2 C7 1.398(4)
C3 C4 1.398(4)
C3 H3A 0.9500
C4 C5 1.384(5)
C4 C8 1.500(9)
C4 C8' 1.597(11)
C5 C6 1.400(5)
C5 H5A 0.9500
C6 C7 1.394(4)
C6 C12 1.503(5)
C12 H12A 0.9800
C12 H12B 0.9800
C12 H12C 0.9800
C13 C14 1.500(4)
C13 H13A 0.9900
C13 H13B 0.9900
C14 H14A 0.9900
C14 H14B 0.9900
C15 C16 1.506(4)
C16 C17 1.382(4)
C17 C18 1.393(4)
C17 H17A 0.9500
C18 C19 1.383(4)
C18 H18A 0.9500
C19 C20 1.397(4)
C19 H19A 0.9500
C20 C21 1.482(4)
C22 C23 1.426(4)
C22 C24 1.480(4)
C23 C30 1.482(4)
C24 C29 1.397(4)
C24 C25 1.411(4)
C25 C26 1.384(4)
C25 H25A 0.9500
C26 C27 1.389(4)
C26 H26A 0.9500
C27 C28 1.390(5)
C27 H27A 0.9500
C28 C29 1.383(4)
C28 H28A 0.9500
C29 H29A 0.9500
C30 C35 1.392(4)
C30 C31 1.392(4)
C31 C32 1.389(4)
C31 H31A 0.9500
C32 C33 1.377(5)
C32 H32A 0.9500
C33 C34 1.392(5)
C33 H33A 0.9500
C34 C35 1.391(5)
C34 H34A 0.9500
C35 H35A 0.9500
C36 C37 1.392(4)
C36 C41 1.400(4)
C37 C38 1.397(4)
C37 H37A 0.9500
C38 C39 1.386(4)
C38 C42 1.541(4)
C39 C40 1.396(5)
C39 H39A 0.9500
C40 C41 1.391(4)
C40 C46 1.509(4)
C42 C45 1.425(15)
C42 C43' 1.480(13)
C42 C44' 1.504(8)
C42 C44 1.559(10)
C42 C43 1.582(13)
C42 C45' 1.587(8)
C43 H43A 0.9800
C43 H43B 0.9800
C43 H43C 0.9800
C44 H44A 0.9800
C44 H44B 0.9800
C44 H44C 0.9800
C45 H45A 0.9800
C45 H45B 0.9800
C45 H45C 0.9800
C43' H43D 0.9800
C43' H43E 0.9800
C43' H43F 0.9800
C44' H44D 0.9800
C44' H44E 0.9800
C44' H44F 0.9800
C45' H45D 0.9800
C45' H45E 0.9800
C45' H45F 0.9800
C46 H46A 0.9800
C46 H46B 0.9800
C46 H46C 0.9800
C47 C48 1.506(4)
C47 H47A 0.9900
C47 H47B 0.9900
C48 H48A 0.9900
C48 H48B 0.9900
C49 C50 1.499(4)
C50 C51 1.393(4)
C51 C52 1.384(4)
C51 H51A 0.9500
C52 C53 1.380(4)
C52 H52A 0.9500
C53 C54 1.389(4)
C53 H53A 0.9500
C54 C55 1.482(4)
C56 C57 1.426(4)
C56 C58 1.491(4)
C57 C64 1.484(4)
C58 C59 1.392(4)
C58 C63' 1.402(10)
C58 C63 1.412(9)
C59 C60 1.387(5)
C59 H59A 0.9500
C60 C61 1.384(5)
C60 H60A 0.9500
C61 C62' 1.394(11)
C61 C62 1.416(10)
C61 H61A 0.9500
C61 H61B 0.9502
C64 C69' 1.344(9)
C64 C65 1.381(5)
C64 C69 1.469(10)
C65 C66 1.385(10)
C65 C66' 1.433(10)
C65 H65A 0.9500
C65 H65B 0.9500
C70 C71 1.383(4)
C70 C75 1.401(4)
C71 C72 1.388(4)
C71 H71A 0.9500
C72 C73' 1.349(11)
C72 C73 1.444(7)
C72 C76 1.495(10)
C72 C76" 1.563(14)
C72 C76' 1.704(15)
C75 C74 1.374(6)
C75 C74' 1.473(12)
C73 C74 1.407(8)
C73 H73A 0.9500
C74 C80 1.504(8)
C80 H80A 0.9800
C80 H80B 0.9800
C80 H80C 0.9800
C73' C74' 1.400(15)
C73' H73B 0.9500
C74' C80' 1.543(14)
C80' H80D 0.9800
C80' H80E 0.9800
C80' H80F 0.9800
C76 C77 1.512(15)
C76 C79 1.548(9)
C76 C78 1.599(18)
C77 H77A 0.9800
C77 H77B 0.9800
C77 H77C 0.9800
C78 H78A 0.9800
C78 H78B 0.9800
C78 H78C 0.9800
C79 H79A 0.9800
C79 H79B 0.9800
C79 H79C 0.9800
C76' C77' 1.540(5)
C76' C78' 1.540(5)
C76' C79' 1.541(5)
C77' H77D 0.9800
C77' H77E 0.9800
C77' H77F 0.9800
C78' H78D 0.9800
C78' H78E 0.9800
C78' H78F 0.9800
C79' H79D 0.9800
C79' H79E 0.9800
C79' H79F 0.9800
C76" C77" 1.540(5)
C76" C79" 1.541(5)
C76" C78" 1.541(5)
C77" H77G 0.9800
C77" H77H 0.9800
C77" H77I 0.9800
C78" H78G 0.9800
C78" H78H 0.9800
C78" H78I 0.9800
C79" H79G 0.9800
C79" H79H 0.9800
C79" H79I 0.9800
C81 C82 1.511(4)
C81 H81A 0.9900
C81 H81B 0.9900
C82 H82A 0.9900
C82 H82B 0.9900
C83 C84 1.509(4)
C84 C85 1.388(4)
C85 C86 1.387(5)
C85 H85A 0.9500
C86 C87 1.392(5)
C86 H86A 0.9500
C87 C88 1.394(4)
C87 H87A 0.9500
C88 C89 1.484(4)
C90 C91 1.429(4)
C90 C92 1.479(4)
C91 C200 1.484(7)
C91 C98 1.511(8)
C92 C97 1.394(5)
C92 C93 1.395(4)
C93 C94 1.395(5)
C93 H93A 0.9500
C94 C95 1.388(5)
C94 H94A 0.9500
C95 C96 1.384(5)
C95 H95A 0.9500
C96 C97 1.390(4)
C96 H96A 0.9500
C97 H97A 0.9500
C8 C10 1.537(12)
C8 C11 1.539(12)
C8 C9 1.547(13)
C9 H9A 0.9800
C9 H9B 0.9800
C9 H9C 0.9800
C10 H10A 0.9800
C10 H10B 0.9800
C10 H10C 0.9800
C11 H11A 0.9800
C11 H11B 0.9800
C11 H11C 0.9800
C8' C9' 1.503(14)
C8' C10' 1.531(15)
C8' C11' 1.566(13)
C9' H9'A 0.9800
C9' H9'B 0.9800
C9' H9'C 0.9800
C10' H10D 0.9800
C10' H10E 0.9800
C10' H10F 0.9800
C11' H11D 0.9800
C11' H11E 0.9800
C11' H11F 0.9800
C66 C67 1.440(13)
C66 H66A 0.9500
C67 C68 1.355(13)
C67 H67A 0.9500
C68 C69 1.394(12)
C68 H68A 0.9500
C69 H69A 0.9500
C66' C67' 1.363(12)
C66' H66B 0.9500
C67' C68' 1.370(13)
C67' H67B 0.9500
C68' C69' 1.393(12)
C68' H68B 0.9500
C69' H69B 0.9500
C62 C63 1.390(12)
C62 H62A 0.9500
C63 H63A 0.9500
C62' C63' 1.366(13)
C62' H62B 0.9500
C63' H63B 0.9500
C98 C103 1.381(12)
C98 C99 1.417(11)
C99 C100 1.419(14)
C99 H99A 0.9500
C100 C101 1.355(16)
C100 H10G 0.9500
C101 C102 1.410(15)
C101 H10H 0.9500
C102 C103 1.380(11)
C102 H10I 0.9500
C103 H10J 0.9500
C200 C300 1.379(11)
C200 C700 1.406(10)
C300 C400 1.360(11)
C300 H30A 0.9500
C400 C500 1.394(13)
C400 H40A 0.9500
C500 C600 1.350(13)
C500 H50A 0.9500
C600 C700 1.415(11)
C600 H60B 0.9500
C700 H70A 0.9500
La2 O7 2.5167
La2 O10 2.5527
La2 O11 2.5869
La2 O8 2.6003
La2 O23 2.6383
La2 O16 2.6453
La2 O20 2.6549
La2 O13 2.6703
La2 O22 2.6740
La2 O17 2.6746
La2 O19 2.7127
La2 O14 2.7396
O7 N16 1.2925
O8 N16 1.3153
O9 N16 1.2347
O10 N17 1.2947
O11 N17 1.2434
O12 N17 1.2424
O13 N18 1.2493
O14 N18 1.2717
O15 N18 1.2321
O16 N19 1.3170
O17 N19 1.2029
O18 N19 1.2577
O19 N20 1.1654
O20 N20 1.3087
O21 N20 1.2469
O22 N21 1.2471
O23 N21 1.2821
O24 N21 1.2515
La2' O16' 2.5387
La2' O22' 2.5569
La2' O20' 2.5652
La2' O19' 2.6054
La2' O14' 2.6137
La2' O23' 2.6213
La2' O17' 2.6280
La2' O13' 2.6644
La2' O8' 2.7034
La2' O7' 2.9511
La2' N19' 2.9819
La2' N21' 3.0357
O7' N16' 1.2784
O8' N16' 1.2721
O9' N16' 1.2158
O10' N17' 1.2786
O11' N17' 1.3139
O12' N17' 1.1601
O13' N18' 1.3701
O14' N18' 1.1881
O15' N18' 1.2296
O16' N19' 1.2443
O17' N19' 1.3992
O18' N19' 1.2391
O19' N20' 1.4581
O20' N20' 1.2215
O21' N20' 1.1936
O22' N21' 1.2252
O23' N21' 1.3846
O24' N21' 1.1755

loop_
_platon_squeeze_void_nr
_platon_squeeze_void_average_x
_platon_squeeze_void_average_y
_platon_squeeze_void_average_z
_platon_squeeze_void_volume
_platon_squeeze_void_count_electrons
_platon_squeeze_void_content
1 0.000 0.003 0.000 1824 539 ' '
2 0.500 0.000 0.000 21 4 ' '
